data_4122366
loop_
_publ_author_name
'Benito, Quentin'
'Le Goff, Xavier F.'
'Maron, S\'ebastien'
'Fargues, Alexandre'
'Garcia, Alain'
'Martineau, Charlotte'
'Taulelle, Francis'
'Kahlal, Samia'
'Gacoin, Thierry'
'Boilot, Jean-Pierre'
'Perruchas, Sandrine'

_publ_section_title
;
 Polymorphic copper iodide clusters: insights into the mechanochromic
 luminescence properties.
;
_journal_issue 32
_journal_name_full 'Journal of the American Chemical Society'
_journal_page_first 11311
_journal_page_last 11320
_journal_paper_doi 10.1021/ja500247b
_journal_volume 136
_journal_year 2014
_chemical_formula_moiety 'C64 H80 Cu4 I4 O2 P4 Si4, C H Cl3'
_chemical_formula_sum 'C65 H81 Cl3 Cu4 I4 O2 P4 Si4'
_chemical_formula_weight 1998.65
_chemical_name_systematic
; 
 ? 
;
_space_group_IT_number 2
_symmetry_cell_setting triclinic
_symmetry_space_group_name_Hall '-P 1'
_symmetry_space_group_name_H-M 'P -1'
_atom_sites_solution_hydrogens geom
_atom_sites_solution_primary direct
_atom_sites_solution_secondary difmap
_audit_creation_method SHELXL-97
_cell_angle_alpha 68.732(1)
_cell_angle_beta 88.849(1)
_cell_angle_gamma 89.974(1)
_cell_formula_units_Z 4
_cell_length_a 13.842(1)
_cell_length_b 21.994(1)
_cell_length_c 27.547(1)
_cell_measurement_reflns_used 296
_cell_measurement_temperature 150.0(1)
_cell_measurement_theta_max 30.034
_cell_measurement_theta_min 0.998
_cell_volume 7813.5(7)
_computing_cell_refinement 'DENZO (Otwinowski & Minor, 1997) & COLLECT'
_computing_data_collection 'COLLECT (Hooft, R.W.W., 1998)'
_computing_data_reduction 'DENZO & COLLECT'
_computing_molecular_graphics 'PLATON (Spek, 2009)'
_computing_publication_material 'PLATON (Spek, 2009)'
_computing_structure_refinement 'SHELXL-97 (Sheldrick, 1997)'
_computing_structure_solution 'SIR97 (Altomare et al., 1999)'
_diffrn_ambient_temperature 150.0(1)
_diffrn_measured_fraction_theta_full 0.979
_diffrn_measured_fraction_theta_max 0.979
_diffrn_measurement_device_type KappaCCD
_diffrn_measurement_method 'phi and omega scans'
_diffrn_radiation_monochromator graphite
_diffrn_radiation_source 'fine-focus sealed tube'
_diffrn_radiation_type MoK\a
_diffrn_radiation_wavelength 0.71069
_diffrn_reflns_av_R_equivalents 0.0482
_diffrn_reflns_av_sigmaI/netI 0.0502
_diffrn_reflns_limit_h_max 19
_diffrn_reflns_limit_h_min -19
_diffrn_reflns_limit_k_max 30
_diffrn_reflns_limit_k_min -30
_diffrn_reflns_limit_l_max 38
_diffrn_reflns_limit_l_min -38
_diffrn_reflns_number 97626
_diffrn_reflns_theta_full 30.01
_diffrn_reflns_theta_max 30.01
_diffrn_reflns_theta_min 2.77
_exptl_absorpt_coefficient_mu 2.939
_exptl_absorpt_correction_T_max 0.9436
_exptl_absorpt_correction_T_min 0.5909
_exptl_absorpt_correction_type multi-scan
_exptl_absorpt_process_details 'DENZO/SCALEPACK (Otwinowski & Minor, 1996)'
_exptl_crystal_colour Colorless
_exptl_crystal_density_diffrn 1.699
_exptl_crystal_density_method 'not measured'
_exptl_crystal_description Block
_exptl_crystal_F_000 3928
_exptl_crystal_size_max 0.20
_exptl_crystal_size_mid 0.06
_exptl_crystal_size_min 0.02
_platon_squeeze_details
;
 A highly disordered CHCl3 molecule was accounted for using the
 Platon SQUEEZE function.
;
_refine_diff_density_max 0.899
_refine_diff_density_min -1.054
_refine_diff_density_rms 0.159
_refine_ls_extinction_method none
_refine_ls_goodness_of_fit_ref 1.038
_refine_ls_hydrogen_treatment constr
_refine_ls_matrix_type full
_refine_ls_number_parameters 1529
_refine_ls_number_reflns 44667
_refine_ls_number_restraints 0
_refine_ls_restrained_S_all 1.038
_refine_ls_R_factor_all 0.0660
_refine_ls_R_factor_gt 0.0496
_refine_ls_shift/su_max 0.000
_refine_ls_shift/su_mean 0.000
_refine_ls_structure_factor_coef Fsqd
_refine_ls_weighting_details 'calc w=1/[\s^2^(Fo^2^)+(0.0175P)^2^+51.0596P] where P=(Fo^2^+2Fc^2^)/3'
_refine_ls_weighting_scheme calc
_refine_ls_wR_factor_gt 0.1030
_refine_ls_wR_factor_ref 0.1125
_reflns_number_gt 35972
_reflns_number_total 44667
_reflns_threshold_expression >2sigma(I)
_cod_data_source_file ja500247b_si_002.cif
_cod_data_source_block sp2-59-jaune-chcl3
_cod_depositor_comments
;
The following automatic conversions were performed:

'_symmetry_cell_setting' value 'Triclinic' changed to 'triclinic'
according to
/usr/data/users/saulius/crontab/automatic-downloads/rss-feeds/ACS/lib/dictionaries/cif_core.dic
dictionary named 'cif_core.dic' version 2.4.2 from 2011-04-26.

Automatic conversion script
Id: cif_fix_values 2281 2013-09-26 08:29:07Z andrius 

 Adding full bibliography for 4122365--4122366.cif.
;
_cod_original_sg_symbol_H-M 'P-1     '
_cod_database_code 4122366

loop_
_symmetry_equiv_pos_as_xyz
'x, y, z'
'-x, -y, -z'

loop_
_atom_site_label
_atom_site_type_symbol
_atom_site_fract_x
_atom_site_fract_y
_atom_site_fract_z
_atom_site_U_iso_or_equiv
_atom_site_adp_type
_atom_site_occupancy
_atom_site_symmetry_multiplicity
_atom_site_calc_flag
_atom_site_refinement_flags
I1 I 0.79865(2) 0.324473(15) -0.044374(12) 0.02500(6) Uani 1 1 d .
I2 I 0.94130(2) 0.147039(14) -0.014631(12) 0.02395(6) Uani 1 1 d .
I3 I 0.86234(2) 0.199272(15) 0.121790(12) 0.02695(6) Uani 1 1 d .
I4 I 0.63227(2) 0.147227(15) 0.038491(12) 0.02534(6) Uani 1 1 d .
Cu1 Cu 0.92702(4) 0.24547(3) 0.02398(2) 0.02802(12) Uani 1 1 d .
Cu2 Cu 0.76625(4) 0.19684(3) -0.03702(2) 0.02988(13) Uani 1 1 d .
Cu3 Cu 0.72041(5) 0.24992(3) 0.04672(2) 0.02951(13) Uani 1 1 d .
Cu4 Cu 0.81778(5) 0.12613(3) 0.06537(2) 0.02810(12) Uani 1 1 d .
P1 P 1.06694(9) 0.30283(6) 0.01067(5) 0.0230(2) Uani 1 1 d .
P2 P 0.70737(8) 0.19692(6) -0.11279(5) 0.0232(2) Uani 1 1 d .
P3 P 0.63188(9) 0.30570(6) 0.08587(5) 0.0236(2) Uani 1 1 d .
P4 P 0.83863(9) 0.02274(6) 0.12121(5) 0.0241(2) Uani 1 1 d .
Si1 Si 1.07749(9) 0.37588(6) -0.16507(5) 0.0236(2) Uani 1 1 d .
Si2 Si 0.97386(10) 0.28297(7) -0.21099(5) 0.0247(3) Uani 1 1 d .
Si3 Si 0.47264(11) 0.14058(7) 0.21448(6) 0.0331(3) Uani 1 1 d .
Si4 Si 0.64371(11) 0.03695(7) 0.25051(6) 0.0317(3) Uani 1 1 d .
O1 O 1.0448(3) 0.33847(19) -0.20341(14) 0.0345(8) Uani 1 1 d .
O2 O 0.5507(4) 0.0837(3) 0.2365(2) 0.083(2) Uani 1 1 d .
C1 C 1.0849(3) 0.3585(2) 0.0459(2) 0.0268(9) Uani 1 1 d .
C2 C 0.8013(3) 0.2125(2) -0.16371(18) 0.0251(9) Uani 1 1 d .
H2A H 0.8428 0.1736 -0.1557 0.030 Uiso 1 1 calc R
H2B H 0.7705 0.2199 -0.1975 0.030 Uiso 1 1 calc R
C3 C 1.1199(4) 0.4650(3) 0.0493(3) 0.0399(13) Uani 1 1 d .
H3 H 1.1342 0.5100 0.0318 0.048 Uiso 1 1 calc R
C4 C 1.1146(4) 0.4385(3) 0.1028(3) 0.0465(16) Uani 1 1 d .
H4 H 1.1265 0.4654 0.1223 0.056 Uiso 1 1 calc R
C5 C 1.0923(6) 0.3735(3) 0.1284(3) 0.0549(19) Uani 1 1 d .
H5 H 1.0871 0.3560 0.1653 0.066 Uiso 1 1 calc R
C6 C 1.0774(5) 0.3333(3) 0.1001(2) 0.0441(15) Uani 1 1 d .
H6 H 1.0621 0.2884 0.1178 0.053 Uiso 1 1 calc R
C7 C 1.1775(3) 0.2548(2) 0.02519(18) 0.0240(9) Uani 1 1 d .
C8 C 1.1717(4) 0.1889(2) 0.0553(2) 0.0311(10) Uani 1 1 d .
H8 H 1.1105 0.1693 0.0678 0.037 Uiso 1 1 calc R
C9 C 1.2553(4) 0.1512(3) 0.0674(2) 0.0372(12) Uani 1 1 d .
H9 H 1.2510 0.1059 0.0877 0.045 Uiso 1 1 calc R
C10 C 1.3441(4) 0.1799(3) 0.0496(2) 0.0395(13) Uani 1 1 d .
H10 H 1.4009 0.1543 0.0579 0.047 Uiso 1 1 calc R
C11 C 1.3512(4) 0.2454(3) 0.0199(2) 0.0388(12) Uani 1 1 d .
H11 H 1.4126 0.2648 0.0077 0.047 Uiso 1 1 calc R
C12 C 1.2681(4) 0.2830(3) 0.0080(2) 0.0321(11) Uani 1 1 d .
H12 H 1.2730 0.3284 -0.0120 0.039 Uiso 1 1 calc R
C13 C 1.0837(4) 0.3554(2) -0.05756(18) 0.0263(9) Uani 1 1 d .
H13A H 1.0338 0.3898 -0.0665 0.032 Uiso 1 1 calc R
H13B H 1.1476 0.3772 -0.0621 0.032 Uiso 1 1 calc R
C14 C 1.0776(4) 0.3189(2) -0.09566(19) 0.0266(9) Uani 1 1 d .
H14A H 1.0179 0.2921 -0.0879 0.032 Uiso 1 1 calc R
H14B H 1.1334 0.2892 -0.0904 0.032 Uiso 1 1 calc R
C15 C 1.2003(4) 0.4097(3) -0.1873(3) 0.0424(14) Uani 1 1 d .
H15A H 1.2426 0.3750 -0.1894 0.064 Uiso 1 1 calc R
H15B H 1.2264 0.4277 -0.1625 0.064 Uiso 1 1 calc R
H15C H 1.1967 0.4443 -0.2217 0.064 Uiso 1 1 calc R
C16 C 0.9901(4) 0.4423(3) -0.1712(2) 0.0387(12) Uani 1 1 d .
H16A H 0.9806 0.4680 -0.2082 0.058 Uiso 1 1 calc R
H16B H 1.0153 0.4706 -0.1539 0.058 Uiso 1 1 calc R
H16C H 0.9282 0.4233 -0.1548 0.058 Uiso 1 1 calc R
C17 C 0.6179(3) 0.2602(2) -0.14042(19) 0.0253(9) Uani 1 1 d .
C18 C 0.6014(4) 0.2887(2) -0.1936(2) 0.0302(10) Uani 1 1 d .
H18 H 0.6398 0.2766 -0.2176 0.036 Uiso 1 1 calc R
C19 C 0.5287(4) 0.3350(3) -0.2119(2) 0.0387(13) Uani 1 1 d .
H19 H 0.5173 0.3539 -0.2481 0.046 Uiso 1 1 calc R
C20 C 0.4737(4) 0.3532(3) -0.1774(3) 0.0432(14) Uani 1 1 d .
H20 H 0.4248 0.3851 -0.1900 0.052 Uiso 1 1 calc R
C21 C 0.4896(4) 0.3251(3) -0.1244(3) 0.0487(16) Uani 1 1 d .
H21 H 0.4507 0.3371 -0.1006 0.058 Uiso 1 1 calc R
C22 C 0.5621(4) 0.2796(3) -0.1062(2) 0.0370(12) Uani 1 1 d .
H22 H 0.5739 0.2614 -0.0699 0.044 Uiso 1 1 calc R
C23 C 0.6449(3) 0.1238(2) -0.1132(2) 0.0284(10) Uani 1 1 d .
C24 C 0.6083(4) 0.1201(3) -0.1588(3) 0.0440(15) Uani 1 1 d .
H24 H 0.6172 0.1558 -0.1908 0.053 Uiso 1 1 calc R
C25 C 0.5588(5) 0.0646(3) -0.1579(3) 0.0520(18) Uani 1 1 d .
H25 H 0.5343 0.0626 -0.1893 0.062 Uiso 1 1 calc R
C26 C 0.5452(4) 0.0126(3) -0.1119(3) 0.0472(15) Uani 1 1 d .
H26 H 0.5096 -0.0246 -0.1113 0.057 Uiso 1 1 calc R
C27 C 0.5834(5) 0.0145(3) -0.0664(3) 0.0506(17) Uani 1 1 d .
H27 H 0.5762 -0.0221 -0.0348 0.061 Uiso 1 1 calc R
C28 C 0.6324(5) 0.0698(3) -0.0668(3) 0.0431(14) Uani 1 1 d .
H28 H 0.6576 0.0711 -0.0354 0.052 Uiso 1 1 calc R
C29 C 1.1041(4) 0.4248(3) 0.0212(2) 0.0350(11) Uani 1 1 d .
H29 H 1.1066 0.4431 -0.0158 0.042 Uiso 1 1 calc R
C30 C 0.8641(3) 0.2720(2) -0.16833(19) 0.0258(9) Uani 1 1 d .
H30A H 0.8845 0.2679 -0.1330 0.031 Uiso 1 1 calc R
H30B H 0.8241 0.3117 -0.1821 0.031 Uiso 1 1 calc R
C31 C 1.0406(4) 0.2054(3) -0.1917(2) 0.0428(13) Uani 1 1 d .
H31A H 1.0985 0.2110 -0.2140 0.064 Uiso 1 1 calc R
H31B H 0.9991 0.1714 -0.1956 0.064 Uiso 1 1 calc R
H31C H 1.0596 0.1926 -0.1553 0.064 Uiso 1 1 calc R
C32 C 0.9389(4) 0.3129(3) -0.28029(19) 0.0319(11) Uani 1 1 d .
H32A H 0.9012 0.3529 -0.2881 0.048 Uiso 1 1 calc R
H32B H 0.8999 0.2796 -0.2867 0.048 Uiso 1 1 calc R
H32C H 0.9972 0.3221 -0.3026 0.048 Uiso 1 1 calc R
C33 C 0.7020(4) 0.3695(2) 0.09792(19) 0.0273(9) Uani 1 1 d .
C34 C 0.6603(4) 0.4065(2) 0.1245(2) 0.0298(10) Uani 1 1 d .
H34 H 0.5951 0.3987 0.1366 0.036 Uiso 1 1 calc R
C35 C 0.7141(4) 0.4548(3) 0.1332(2) 0.0344(11) Uani 1 1 d .
H35 H 0.6856 0.4802 0.1511 0.041 Uiso 1 1 calc R
C36 C 0.8089(4) 0.4657(2) 0.1158(2) 0.0359(12) Uani 1 1 d .
H36 H 0.8458 0.4985 0.1220 0.043 Uiso 1 1 calc R
C37 C 0.8508(4) 0.4294(2) 0.0895(2) 0.0342(11) Uani 1 1 d .
H37 H 0.9159 0.4374 0.0773 0.041 Uiso 1 1 calc R
C38 C 0.7971(4) 0.3813(2) 0.0809(2) 0.0294(10) Uani 1 1 d .
H38 H 0.8261 0.3560 0.0630 0.035 Uiso 1 1 calc R
C39 C 0.5287(3) 0.3539(2) 0.0525(2) 0.0268(9) Uani 1 1 d .
C40 C 0.4462(4) 0.3623(3) 0.0784(2) 0.0356(12) Uani 1 1 d .
H40 H 0.4382 0.3386 0.1148 0.043 Uiso 1 1 calc R
C41 C 0.3748(4) 0.4052(3) 0.0517(3) 0.0445(14) Uani 1 1 d .
H41 H 0.3186 0.4110 0.0699 0.053 Uiso 1 1 calc R
C42 C 0.3852(5) 0.4395(3) -0.0012(3) 0.0438(14) Uani 1 1 d .
H42 H 0.3367 0.4691 -0.0195 0.053 Uiso 1 1 calc R
C43 C 0.4665(4) 0.4303(3) -0.0271(2) 0.0443(14) Uani 1 1 d .
H43 H 0.4736 0.4535 -0.0636 0.053 Uiso 1 1 calc R
C44 C 0.5383(4) 0.3880(3) -0.0010(2) 0.0361(12) Uani 1 1 d .
H44 H 0.5940 0.3821 -0.0195 0.043 Uiso 1 1 calc R
C45 C 0.5859(4) 0.2541(2) 0.15113(19) 0.0280(10) Uani 1 1 d .
H45A H 0.6412 0.2327 0.1729 0.034 Uiso 1 1 calc R
H45B H 0.5539 0.2822 0.1676 0.034 Uiso 1 1 calc R
C46 C 0.5142(4) 0.2016(3) 0.1501(2) 0.0336(11) Uani 1 1 d .
H46A H 0.5442 0.1775 0.1296 0.040 Uiso 1 1 calc R
H46B H 0.4565 0.2238 0.1312 0.040 Uiso 1 1 calc R
C47 C 0.3587(6) 0.1017(4) 0.2055(3) 0.067(2) Uani 1 1 d .
H47A H 0.3724 0.0737 0.1856 0.101 Uiso 1 1 calc R
H47B H 0.3129 0.1356 0.1866 0.101 Uiso 1 1 calc R
H47C H 0.3307 0.0754 0.2396 0.101 Uiso 1 1 calc R
C48 C 0.4569(5) 0.1790(3) 0.2636(2) 0.0494(16) Uani 1 1 d .
H48A H 0.4345 0.1462 0.2967 0.074 Uiso 1 1 calc R
H48B H 0.4091 0.2139 0.2516 0.074 Uiso 1 1 calc R
H48C H 0.5188 0.1974 0.2686 0.074 Uiso 1 1 calc R
C49 C 0.9658(4) 0.0027(2) 0.12911(18) 0.0257(9) Uani 1 1 d .
C50 C 1.0216(4) 0.0268(3) 0.1598(2) 0.0319(11) Uani 1 1 d .
H50 H 0.9914 0.0513 0.1780 0.038 Uiso 1 1 calc R
C51 C 1.1206(4) 0.0159(3) 0.1642(2) 0.0384(12) Uani 1 1 d .
H51 H 1.1569 0.0316 0.1862 0.046 Uiso 1 1 calc R
C52 C 1.1661(4) -0.0178(3) 0.1367(2) 0.0377(12) Uani 1 1 d .
H52 H 1.2336 -0.0255 0.1397 0.045 Uiso 1 1 calc R
C53 C 1.1125(4) -0.0401(2) 0.1049(2) 0.0339(11) Uani 1 1 d .
H53 H 1.1437 -0.0622 0.0852 0.041 Uiso 1 1 calc R
C54 C 1.0140(4) -0.0306(2) 0.1014(2) 0.0315(10) Uani 1 1 d .
H54 H 0.9783 -0.0471 0.0797 0.038 Uiso 1 1 calc R
C55 C 0.7851(4) -0.0416(2) 0.1032(2) 0.0310(10) Uani 1 1 d .
C56 C 0.7431(5) -0.0967(3) 0.1381(3) 0.0471(15) Uani 1 1 d .
H56 H 0.7403 -0.1029 0.1741 0.057 Uiso 1 1 calc R
C57 C 0.7041(7) -0.1440(3) 0.1210(3) 0.066(2) Uani 1 1 d .
H57 H 0.6735 -0.1817 0.1454 0.079 Uiso 1 1 calc R
C58 C 0.7098(7) -0.1364(4) 0.0699(4) 0.072(3) Uani 1 1 d .
H58 H 0.6829 -0.1686 0.0586 0.086 Uiso 1 1 calc R
C59 C 0.7548(7) -0.0813(4) 0.0341(3) 0.067(2) Uani 1 1 d .
H59 H 0.7610 -0.0763 -0.0016 0.081 Uiso 1 1 calc R
C60 C 0.7907(5) -0.0339(3) 0.0512(3) 0.0495(16) Uani 1 1 d .
H60 H 0.8195 0.0045 0.0268 0.059 Uiso 1 1 calc R
C61 C 0.7940(4) 0.0093(3) 0.18751(19) 0.0284(10) Uani 1 1 d .
H61A H 0.7988 -0.0377 0.2091 0.034 Uiso 1 1 calc R
H61B H 0.8353 0.0338 0.2031 0.034 Uiso 1 1 calc R
C62 C 0.6890(4) 0.0309(3) 0.1883(2) 0.0335(11) Uani 1 1 d .
H62A H 0.6470 -0.0002 0.1799 0.040 Uiso 1 1 calc R
H62B H 0.6818 0.0741 0.1602 0.040 Uiso 1 1 calc R
C63 C 0.6091(7) -0.0433(3) 0.2986(3) 0.071(3) Uani 1 1 d .
H63A H 0.5880 -0.0384 0.3312 0.106 Uiso 1 1 calc R
H63B H 0.6648 -0.0725 0.3053 0.106 Uiso 1 1 calc R
H63C H 0.5562 -0.0617 0.2851 0.106 Uiso 1 1 calc R
C64 C 0.7360(7) 0.0733(5) 0.2780(4) 0.089(3) Uani 1 1 d .
H64A H 0.7600 0.1138 0.2513 0.134 Uiso 1 1 calc R
H64B H 0.7895 0.0427 0.2903 0.134 Uiso 1 1 calc R
H64C H 0.7080 0.0831 0.3073 0.134 Uiso 1 1 calc R
I5 I 0.34591(2) 0.181569(13) 0.532318(11) 0.02254(6) Uani 1 1 d .
I6 I 0.24507(2) 0.390519(14) 0.464811(12) 0.02425(6) Uani 1 1 d .
I7 I 0.32103(2) 0.290910(14) 0.358500(12) 0.02565(6) Uani 1 1 d .
I8 I 0.06437(2) 0.222062(14) 0.465018(12) 0.02328(6) Uani 1 1 d .
Cu5 Cu 0.19736(4) 0.26472(3) 0.51467(2) 0.02481(11) Uani 1 1 d .
Cu6 Cu 0.36272(4) 0.29540(3) 0.45116(2) 0.02576(12) Uani 1 1 d .
Cu7 Cu 0.25015(4) 0.19623(3) 0.44626(2) 0.02533(12) Uani 1 1 d .
Cu8 Cu 0.17312(5) 0.32439(3) 0.40804(3) 0.02953(13) Uani 1 1 d .
P5 P 0.12370(8) 0.26202(6) 0.58913(5) 0.0209(2) Uani 1 1 d .
P6 P 0.51272(8) 0.33523(5) 0.45158(5) 0.0209(2) Uani 1 1 d .
P7 P 0.25523(8) 0.10641(6) 0.42493(5) 0.0215(2) Uani 1 1 d .
P8 P 0.08942(9) 0.39553(6) 0.34274(5) 0.0242(2) Uani 1 1 d .
Si5 Si 0.36800(10) 0.26989(7) 0.69400(5) 0.0258(3) Uani 1 1 d .
Si6 Si 0.48204(10) 0.37662(7) 0.60068(6) 0.0267(3) Uani 1 1 d .
Si7 Si 0.07208(13) 0.18431(7) 0.28083(7) 0.0372(4) Uani 1 1 d .
Si8 Si -0.11060(12) 0.26768(7) 0.29184(6) 0.0350(3) Uani 1 1 d .
O3 O 0.4388(3) 0.3267(2) 0.65583(15) 0.0435(10) Uani 1 1 d .
O4 O -0.0208(4) 0.2300(3) 0.2758(2) 0.0691(17) Uani 1 1 d .
C65 C 0.0195(3) 0.3151(2) 0.58172(18) 0.0239(9) Uani 1 1 d .
C66 C 0.0341(4) 0.3819(3) 0.5681(2) 0.0322(11) Uani 1 1 d .
H66 H 0.0980 0.3991 0.5617 0.039 Uiso 1 1 calc R
C67 C -0.0431(4) 0.4239(3) 0.5638(2) 0.0345(11) Uani 1 1 d .
H67 H -0.0316 0.4692 0.5553 0.041 Uiso 1 1 calc R
C68 C -0.1373(4) 0.3995(3) 0.5718(2) 0.0374(12) Uani 1 1 d .
H68 H -0.1905 0.4279 0.5687 0.045 Uiso 1 1 calc R
C69 C -0.1524(4) 0.3336(3) 0.5842(2) 0.0394(13) Uani 1 1 d .
H69 H -0.2165 0.3167 0.5895 0.047 Uiso 1 1 calc R
C70 C -0.0753(4) 0.2915(3) 0.5890(2) 0.0313(10) Uani 1 1 d .
H70 H -0.0873 0.2463 0.5973 0.038 Uiso 1 1 calc R
C71 C 0.0792(3) 0.1828(2) 0.63299(19) 0.0251(9) Uani 1 1 d .
C72 C 0.0855(4) 0.1290(3) 0.6173(2) 0.0366(12) Uani 1 1 d .
H72 H 0.1129 0.1340 0.5842 0.044 Uiso 1 1 calc R
C73 C 0.0516(5) 0.0683(3) 0.6504(2) 0.0482(16) Uani 1 1 d .
H73 H 0.0546 0.0320 0.6395 0.058 Uiso 1 1 calc R
C74 C 0.0136(6) 0.0605(3) 0.6988(2) 0.0517(18) Uani 1 1 d .
H74 H -0.0101 0.0189 0.7209 0.062 Uiso 1 1 calc R
C75 C 0.0094(5) 0.1124(3) 0.7156(2) 0.0472(16) Uani 1 1 d .
H75 H -0.0146 0.1063 0.7496 0.057 Uiso 1 1 calc R
C76 C 0.0406(4) 0.1733(3) 0.6824(2) 0.0368(12) Uani 1 1 d .
H76 H 0.0356 0.2094 0.6935 0.044 Uiso 1 1 calc R
C77 C 0.2012(3) 0.2889(2) 0.6312(2) 0.0268(9) Uani 1 1 d .
H77A H 0.2299 0.3319 0.6103 0.032 Uiso 1 1 calc R
H77B H 0.1609 0.2943 0.6594 0.032 Uiso 1 1 calc R
C78 C 0.2828(4) 0.2407(2) 0.6555(2) 0.0294(10) Uani 1 1 d .
H78A H 0.3196 0.2324 0.6274 0.035 Uiso 1 1 calc R
H78B H 0.2538 0.1987 0.6785 0.035 Uiso 1 1 calc R
C79 C 0.2971(4) 0.3043(4) 0.7360(3) 0.0488(17) Uani 1 1 d .
H79A H 0.3395 0.3108 0.7617 0.073 Uiso 1 1 calc R
H79B H 0.2448 0.2739 0.7539 0.073 Uiso 1 1 calc R
H79C H 0.2696 0.3462 0.7143 0.073 Uiso 1 1 calc R
C80 C 0.4426(5) 0.2010(3) 0.7339(3) 0.0570(19) Uani 1 1 d .
H80A H 0.4863 0.1879 0.7111 0.085 Uiso 1 1 calc R
H80B H 0.4006 0.1641 0.7537 0.085 Uiso 1 1 calc R
H80C H 0.4805 0.2144 0.7580 0.085 Uiso 1 1 calc R
C81 C 0.5532(3) 0.3966(2) 0.38933(18) 0.0234(9) Uani 1 1 d .
C82 C 0.6473(4) 0.4019(3) 0.3701(2) 0.0317(11) Uani 1 1 d .
H82 H 0.6949 0.3720 0.3890 0.038 Uiso 1 1 calc R
C83 C 0.6717(4) 0.4511(3) 0.3230(2) 0.0412(13) Uani 1 1 d .
H83 H 0.7365 0.4550 0.3101 0.049 Uiso 1 1 calc R
C84 C 0.6040(4) 0.4941(3) 0.2951(2) 0.0400(13) Uani 1 1 d .
H84 H 0.6220 0.5276 0.2631 0.048 Uiso 1 1 calc R
C85 C 0.5097(4) 0.4890(3) 0.3132(2) 0.0351(11) Uani 1 1 d .
H85 H 0.4626 0.5187 0.2936 0.042 Uiso 1 1 calc R
C86 C 0.4834(4) 0.4404(2) 0.3602(2) 0.0282(10) Uani 1 1 d .
H86 H 0.4184 0.4368 0.3726 0.034 Uiso 1 1 calc R
C87 C 0.6132(3) 0.2785(2) 0.46908(18) 0.0241(9) Uani 1 1 d .
C88 C 0.6039(4) 0.2189(2) 0.4631(2) 0.0334(11) Uani 1 1 d .
H88 H 0.5442 0.2066 0.4527 0.040 Uiso 1 1 calc R
C89 C 0.6829(5) 0.1770(3) 0.4726(3) 0.0515(17) Uani 1 1 d .
H89 H 0.6769 0.1362 0.4682 0.062 Uiso 1 1 calc R
C90 C 0.7697(5) 0.1944(3) 0.4881(3) 0.0540(18) Uani 1 1 d .
H90 H 0.8231 0.1656 0.4942 0.065 Uiso 1 1 calc R
C91 C 0.7789(5) 0.2524(4) 0.4947(3) 0.0502(16) Uani 1 1 d .
H91 H 0.8388 0.2643 0.5052 0.060 Uiso 1 1 calc R
C92 C 0.7012(4) 0.2940(3) 0.4863(2) 0.0350(11) Uani 1 1 d .
H92 H 0.7074 0.3337 0.4922 0.042 Uiso 1 1 calc R
C93 C 0.5196(3) 0.3781(2) 0.49784(18) 0.0225(8) Uani 1 1 d .
H93A H 0.5862 0.3947 0.4973 0.027 Uiso 1 1 calc R
H93B H 0.4757 0.4161 0.4867 0.027 Uiso 1 1 calc R
C94 C 0.4919(4) 0.3337(2) 0.55335(18) 0.0266(9) Uani 1 1 d .
H94A H 0.5408 0.2989 0.5658 0.032 Uiso 1 1 calc R
H94B H 0.4291 0.3124 0.5527 0.032 Uiso 1 1 calc R
C95 C 0.4001(4) 0.4474(3) 0.5738(3) 0.0405(13) Uani 1 1 d .
H95A H 0.3392 0.4328 0.5640 0.061 Uiso 1 1 calc R
H95B H 0.4308 0.4801 0.5431 0.061 Uiso 1 1 calc R
H95C H 0.3871 0.4666 0.6003 0.061 Uiso 1 1 calc R
C96 C 0.6027(4) 0.4052(3) 0.6121(3) 0.0444(15) Uani 1 1 d .
H96A H 0.5960 0.4280 0.6366 0.067 Uiso 1 1 calc R
H96B H 0.6304 0.4351 0.5790 0.067 Uiso 1 1 calc R
H96C H 0.6453 0.3677 0.6267 0.067 Uiso 1 1 calc R
C97 C 0.1826(3) 0.0378(2) 0.46676(19) 0.0242(9) Uani 1 1 d .
C98 C 0.1877(4) 0.0227(2) 0.5204(2) 0.0292(10) Uani 1 1 d .
H98 H 0.2240 0.0500 0.5333 0.035 Uiso 1 1 calc R
C99 C 0.1403(4) -0.0317(2) 0.5550(2) 0.0354(12) Uani 1 1 d .
H99 H 0.1454 -0.0423 0.5915 0.043 Uiso 1 1 calc R
C100 C 0.0852(4) -0.0709(2) 0.5359(2) 0.0359(12) Uani 1 1 d .
H100 H 0.0530 -0.1085 0.5594 0.043 Uiso 1 1 calc R
C101 C 0.0773(4) -0.0551(2) 0.4830(2) 0.0329(11) Uani 1 1 d .
H101 H 0.0378 -0.0809 0.4700 0.039 Uiso 1 1 calc R
C102 C 0.1270(4) -0.0016(2) 0.4487(2) 0.0292(10) Uani 1 1 d .
H102 H 0.1230 0.0082 0.4122 0.035 Uiso 1 1 calc R
C103 C 0.3734(3) 0.0700(2) 0.42421(18) 0.0251(9) Uani 1 1 d .
C104 C 0.4540(4) 0.1106(3) 0.4064(2) 0.0368(12) Uani 1 1 d .
H104 H 0.4465 0.1565 0.3958 0.044 Uiso 1 1 calc R
C105 C 0.5440(4) 0.0854(3) 0.4038(2) 0.0441(14) Uani 1 1 d .
H105 H 0.5979 0.1140 0.3912 0.053 Uiso 1 1 calc R
C106 C 0.5563(4) 0.0191(3) 0.4193(3) 0.0473(15) Uani 1 1 d .
H106 H 0.6186 0.0018 0.4175 0.057 Uiso 1 1 calc R
C107 C 0.4787(5) -0.0217(4) 0.4375(3) 0.0576(19) Uani 1 1 d .
H107 H 0.4874 -0.0676 0.4488 0.069 Uiso 1 1 calc R
C108 C 0.3864(4) 0.0034(3) 0.4395(3) 0.0476(16) Uani 1 1 d .
H108 H 0.3326 -0.0254 0.4515 0.057 Uiso 1 1 calc R
C109 C 0.2138(3) 0.1228(2) 0.35826(18) 0.0253(9) Uani 1 1 d .
H10A H 0.2612 0.1517 0.3329 0.030 Uiso 1 1 calc R
H10B H 0.2103 0.0813 0.3520 0.030 Uiso 1 1 calc R
C110 C 0.1139(4) 0.1554(3) 0.3495(2) 0.0337(11) Uani 1 1 d .
H11A H 0.1158 0.1932 0.3609 0.040 Uiso 1 1 calc R
H11B H 0.0657 0.1239 0.3719 0.040 Uiso 1 1 calc R
C111 C 0.1694(7) 0.2326(4) 0.2372(3) 0.070(2) Uani 1 1 d .
H11C H 0.1489 0.2463 0.2010 0.104 Uiso 1 1 calc R
H11D H 0.2277 0.2059 0.2417 0.104 Uiso 1 1 calc R
H11E H 0.1834 0.2711 0.2458 0.104 Uiso 1 1 calc R
C112 C 0.0390(6) 0.1152(3) 0.2614(3) 0.063(2) Uani 1 1 d .
H11F H -0.0101 0.0882 0.2858 0.095 Uiso 1 1 calc R
H11G H 0.0964 0.0889 0.2620 0.095 Uiso 1 1 calc R
H11H H 0.0132 0.1319 0.2262 0.095 Uiso 1 1 calc R
C113 C 0.1642(3) 0.4581(2) 0.29579(19) 0.0254(9) Uani 1 1 d .
C114 C 0.1996(4) 0.5109(2) 0.3072(2) 0.0304(10) Uani 1 1 d .
H114 H 0.1851 0.5134 0.3403 0.036 Uiso 1 1 calc R
C115 C 0.2552(4) 0.5592(3) 0.2717(2) 0.0382(12) Uani 1 1 d .
H115 H 0.2772 0.5950 0.2801 0.046 Uiso 1 1 calc R
C116 C 0.2789(4) 0.5557(3) 0.2240(2) 0.0378(12) Uani 1 1 d .
H116 H 0.3168 0.5893 0.1994 0.045 Uiso 1 1 calc R
C117 C 0.2473(4) 0.5030(3) 0.2121(2) 0.0350(11) Uani 1 1 d .
H117 H 0.2640 0.5002 0.1793 0.042 Uiso 1 1 calc R
C118 C 0.1913(4) 0.4542(3) 0.2481(2) 0.0321(11) Uani 1 1 d .
H118 H 0.1712 0.4177 0.2400 0.038 Uiso 1 1 calc R
C119 C -0.0043(3) 0.4417(2) 0.3608(2) 0.0270(9) Uani 1 1 d .
C120 C -0.0384(4) 0.5017(3) 0.3262(2) 0.0347(11) Uani 1 1 d .
H120 H -0.0101 0.5201 0.2922 0.042 Uiso 1 1 calc R
C121 C -0.1126(4) 0.5344(3) 0.3405(3) 0.0498(17) Uani 1 1 d .
H121 H -0.1340 0.5754 0.3171 0.060 Uiso 1 1 calc R
C122 C -0.1549(4) 0.5062(4) 0.3896(3) 0.055(2) Uani 1 1 d .
H122 H -0.2077 0.5272 0.3995 0.066 Uiso 1 1 calc R
C123 C -0.1211(5) 0.4482(4) 0.4244(3) 0.0528(17) Uani 1 1 d .
H123 H -0.1497 0.4301 0.4583 0.063 Uiso 1 1 calc R
C124 C -0.0453(4) 0.4156(3) 0.4103(2) 0.0381(12) Uani 1 1 d .
H124 H -0.0220 0.3757 0.4346 0.046 Uiso 1 1 calc R
C125 C 0.0245(4) 0.3599(2) 0.3014(2) 0.0313(10) Uani 1 1 d .
H12A H 0.0002 0.3957 0.2706 0.038 Uiso 1 1 calc R
H12B H 0.0706 0.3342 0.2887 0.038 Uiso 1 1 calc R
C126 C -0.0601(4) 0.3160(2) 0.3292(2) 0.0324(11) Uani 1 1 d .
H12C H -0.1120 0.3433 0.3357 0.039 Uiso 1 1 calc R
H12D H -0.0387 0.2856 0.3635 0.039 Uiso 1 1 calc R
C127 C -0.1650(5) 0.3202(4) 0.2308(3) 0.0577(19) Uani 1 1 d .
H12E H -0.1161 0.3509 0.2091 0.087 Uiso 1 1 calc R
H12F H -0.2185 0.3446 0.2386 0.087 Uiso 1 1 calc R
H12G H -0.1893 0.2932 0.2121 0.087 Uiso 1 1 calc R
C128 C -0.1992(8) 0.2089(4) 0.3348(3) 0.091(3) Uani 1 1 d .
H12H H -0.2225 0.1802 0.3174 0.136 Uiso 1 1 calc R
H12I H -0.2538 0.2326 0.3425 0.136 Uiso 1 1 calc R
H12J H -0.1683 0.1827 0.3674 0.136 Uiso 1 1 calc R
Cl1 Cl 0.48113(12) 0.47796(8) 0.18513(7) 0.0514(4) Uani 1 1 d .
Cl2 Cl 0.54572(14) 0.35336(9) 0.25741(7) 0.0557(4) Uani 1 1 d .
Cl3 Cl 0.36450(13) 0.36195(9) 0.20511(7) 0.0529(4) Uani 1 1 d .
C129 C 0.4447(5) 0.4025(3) 0.2327(2) 0.0427(14) Uani 1 1 d .
H129 H 0.4104 0.4108 0.2620 0.051 Uiso 1 1 calc R

loop_
_atom_site_aniso_label
_atom_site_aniso_U_11
_atom_site_aniso_U_22
_atom_site_aniso_U_33
_atom_site_aniso_U_23
_atom_site_aniso_U_13
_atom_site_aniso_U_12
I1 0.02477(14) 0.02576(14) 0.02219(14) -0.00604(11) 0.00100(11) 0.00190(11)
I2 0.02275(13) 0.02491(14) 0.02555(14) -0.01079(11) -0.00017(11) 0.00245(10)
I3 0.03410(16) 0.02495(14) 0.02151(14) -0.00799(11) -0.00219(12) 0.00303(11)
I4 0.02300(14) 0.02720(14) 0.02518(14) -0.00884(11) 0.00195(11) -0.00152(11)
Cu1 0.0266(3) 0.0303(3) 0.0275(3) -0.0109(2) 0.0000(2) -0.0017(2)
Cu2 0.0249(3) 0.0362(3) 0.0242(3) -0.0057(2) -0.0011(2) 0.0012(2)
Cu3 0.0314(3) 0.0277(3) 0.0300(3) -0.0114(2) 0.0046(2) 0.0001(2)
Cu4 0.0315(3) 0.0245(3) 0.0258(3) -0.0063(2) -0.0010(2) 0.0049(2)
P1 0.0249(6) 0.0230(5) 0.0214(5) -0.0081(4) -0.0039(4) 0.0002(4)
P2 0.0193(5) 0.0235(5) 0.0238(6) -0.0049(4) -0.0016(4) 0.0003(4)
P3 0.0243(6) 0.0234(5) 0.0230(6) -0.0084(4) 0.0020(4) -0.0014(4)
P4 0.0262(6) 0.0227(5) 0.0226(6) -0.0073(4) -0.0003(4) 0.0038(4)
Si1 0.0213(6) 0.0270(6) 0.0226(6) -0.0092(5) 0.0021(5) -0.0041(5)
Si2 0.0253(6) 0.0282(6) 0.0227(6) -0.0116(5) 0.0022(5) -0.0033(5)
Si3 0.0334(7) 0.0300(7) 0.0321(7) -0.0071(6) 0.0113(6) 0.0023(6)
Si4 0.0340(7) 0.0283(7) 0.0311(7) -0.0091(6) 0.0074(6) 0.0030(6)
O1 0.036(2) 0.043(2) 0.0270(18) -0.0166(16) 0.0071(15) -0.0171(16)
O2 0.086(4) 0.083(4) 0.056(3) 0.004(3) 0.023(3) 0.057(3)
C1 0.024(2) 0.028(2) 0.032(2) -0.015(2) -0.0067(19) 0.0049(17)
C2 0.023(2) 0.030(2) 0.025(2) -0.0125(19) 0.0012(17) -0.0048(17)
C3 0.038(3) 0.038(3) 0.053(4) -0.028(3) 0.003(3) -0.003(2)
C4 0.038(3) 0.057(4) 0.066(4) -0.046(4) -0.023(3) 0.018(3)
C5 0.083(5) 0.048(4) 0.040(3) -0.022(3) -0.028(3) 0.026(3)
C6 0.073(4) 0.033(3) 0.026(3) -0.009(2) -0.013(3) 0.011(3)
C7 0.024(2) 0.025(2) 0.024(2) -0.0100(18) -0.0045(17) 0.0019(17)
C8 0.025(2) 0.029(2) 0.036(3) -0.009(2) -0.002(2) -0.0003(19)
C9 0.033(3) 0.027(2) 0.044(3) -0.004(2) -0.008(2) 0.005(2)
C10 0.027(3) 0.048(3) 0.046(3) -0.020(3) -0.010(2) 0.007(2)
C11 0.022(2) 0.047(3) 0.047(3) -0.017(3) 0.001(2) -0.003(2)
C12 0.028(2) 0.034(3) 0.034(3) -0.011(2) -0.002(2) -0.004(2)
C13 0.030(2) 0.024(2) 0.024(2) -0.0071(18) -0.0013(18) -0.0007(18)
C14 0.032(2) 0.024(2) 0.027(2) -0.0126(18) -0.0017(19) -0.0018(18)
C15 0.032(3) 0.051(3) 0.051(4) -0.027(3) 0.011(3) -0.013(2)
C16 0.040(3) 0.042(3) 0.033(3) -0.012(2) -0.007(2) 0.011(2)
C17 0.024(2) 0.024(2) 0.027(2) -0.0070(18) -0.0049(18) -0.0024(17)
C18 0.028(2) 0.026(2) 0.032(3) -0.006(2) -0.006(2) -0.0008(18)
C19 0.040(3) 0.028(3) 0.039(3) -0.001(2) -0.013(2) -0.005(2)
C20 0.028(3) 0.031(3) 0.063(4) -0.008(3) -0.017(3) 0.007(2)
C21 0.035(3) 0.050(4) 0.062(4) -0.022(3) -0.006(3) 0.019(3)
C22 0.036(3) 0.041(3) 0.034(3) -0.012(2) -0.006(2) 0.010(2)
C23 0.021(2) 0.027(2) 0.035(3) -0.008(2) -0.0015(19) 0.0024(17)
C24 0.044(3) 0.027(3) 0.051(4) -0.001(2) -0.022(3) -0.004(2)
C25 0.049(4) 0.039(3) 0.065(4) -0.014(3) -0.030(3) -0.005(3)
C26 0.030(3) 0.035(3) 0.073(5) -0.016(3) 0.004(3) -0.014(2)
C27 0.068(5) 0.030(3) 0.050(4) -0.012(3) 0.021(3) -0.016(3)
C28 0.057(4) 0.030(3) 0.042(3) -0.014(2) 0.009(3) -0.004(3)
C29 0.035(3) 0.033(3) 0.042(3) -0.020(2) 0.005(2) -0.005(2)
C30 0.025(2) 0.027(2) 0.027(2) -0.0113(19) 0.0038(18) -0.0067(17)
C31 0.036(3) 0.045(3) 0.044(3) -0.012(3) 0.006(3) 0.005(2)
C32 0.038(3) 0.038(3) 0.022(2) -0.014(2) -0.003(2) 0.002(2)
C33 0.031(2) 0.022(2) 0.027(2) -0.0082(18) -0.0031(19) 0.0023(18)
C34 0.028(2) 0.032(2) 0.032(3) -0.014(2) 0.002(2) 0.0001(19)
C35 0.032(3) 0.034(3) 0.043(3) -0.022(2) 0.003(2) -0.003(2)
C36 0.041(3) 0.023(2) 0.043(3) -0.011(2) -0.003(2) -0.007(2)
C37 0.026(2) 0.027(2) 0.045(3) -0.008(2) 0.004(2) -0.0044(19)
C38 0.029(2) 0.024(2) 0.032(3) -0.0072(19) 0.004(2) 0.0032(18)
C39 0.024(2) 0.026(2) 0.031(2) -0.0097(19) -0.0011(18) 0.0003(17)
C40 0.025(2) 0.048(3) 0.034(3) -0.015(2) 0.000(2) 0.006(2)
C41 0.030(3) 0.056(4) 0.053(4) -0.028(3) -0.005(3) 0.011(3)
C42 0.040(3) 0.040(3) 0.051(4) -0.017(3) -0.013(3) 0.011(2)
C43 0.040(3) 0.047(3) 0.038(3) -0.006(3) -0.004(3) 0.004(3)
C44 0.033(3) 0.043(3) 0.029(3) -0.008(2) 0.000(2) 0.005(2)
C45 0.031(2) 0.029(2) 0.024(2) -0.0087(19) 0.0015(19) 0.0009(19)
C46 0.031(3) 0.041(3) 0.030(3) -0.015(2) 0.008(2) -0.012(2)
C47 0.074(5) 0.060(5) 0.059(5) -0.013(4) 0.013(4) -0.032(4)
C48 0.062(4) 0.045(3) 0.038(3) -0.012(3) 0.020(3) 0.000(3)
C49 0.030(2) 0.020(2) 0.024(2) -0.0048(17) -0.0032(18) 0.0046(17)
C50 0.035(3) 0.034(3) 0.031(3) -0.017(2) 0.004(2) 0.001(2)
C51 0.029(3) 0.045(3) 0.045(3) -0.019(3) -0.008(2) -0.003(2)
C52 0.028(3) 0.031(3) 0.050(3) -0.011(2) 0.007(2) 0.001(2)
C53 0.032(3) 0.028(2) 0.044(3) -0.016(2) 0.004(2) 0.010(2)
C54 0.035(3) 0.030(2) 0.033(3) -0.016(2) -0.001(2) 0.007(2)
C55 0.031(3) 0.026(2) 0.036(3) -0.012(2) -0.003(2) 0.0028(19)
C56 0.058(4) 0.039(3) 0.045(3) -0.017(3) 0.006(3) -0.013(3)
C57 0.095(6) 0.041(4) 0.060(5) -0.016(3) 0.007(4) -0.026(4)
C58 0.096(7) 0.050(4) 0.077(6) -0.031(4) -0.027(5) -0.015(4)
C59 0.112(7) 0.052(4) 0.043(4) -0.021(3) -0.012(4) -0.017(4)
C60 0.070(5) 0.040(3) 0.038(3) -0.012(3) -0.009(3) -0.004(3)
C61 0.027(2) 0.035(3) 0.023(2) -0.0090(19) 0.0009(18) 0.0065(19)
C62 0.029(3) 0.038(3) 0.031(3) -0.010(2) 0.001(2) 0.005(2)
C63 0.127(8) 0.039(4) 0.043(4) -0.013(3) 0.030(4) -0.021(4)
C64 0.078(6) 0.131(9) 0.099(7) -0.091(7) 0.037(5) -0.046(6)
I5 0.02198(13) 0.01989(13) 0.02394(14) -0.00571(10) -0.00229(10) 0.00194(10)
I6 0.02205(13) 0.01957(13) 0.03098(15) -0.00905(11) 0.00056(11) -0.00028(10)
I7 0.02986(15) 0.02214(13) 0.02220(14) -0.00486(11) 0.00179(11) -0.00206(11)
I8 0.01980(13) 0.02218(13) 0.02676(14) -0.00751(11) -0.00141(10) -0.00287(10)
Cu5 0.0232(3) 0.0263(3) 0.0251(3) -0.0097(2) 0.0018(2) -0.0006(2)
Cu6 0.0214(3) 0.0250(3) 0.0296(3) -0.0083(2) 0.0001(2) -0.0035(2)
Cu7 0.0276(3) 0.0206(3) 0.0274(3) -0.0081(2) -0.0015(2) -0.0006(2)
Cu8 0.0288(3) 0.0241(3) 0.0306(3) -0.0036(2) -0.0051(2) 0.0004(2)
P5 0.0203(5) 0.0207(5) 0.0221(5) -0.0081(4) 0.0001(4) -0.0026(4)
P6 0.0181(5) 0.0197(5) 0.0244(5) -0.0074(4) -0.0009(4) -0.0002(4)
P7 0.0200(5) 0.0202(5) 0.0236(5) -0.0070(4) -0.0012(4) 0.0007(4)
P8 0.0252(6) 0.0194(5) 0.0273(6) -0.0076(4) -0.0034(5) 0.0008(4)
Si5 0.0249(6) 0.0293(6) 0.0258(6) -0.0127(5) -0.0048(5) 0.0029(5)
Si6 0.0240(6) 0.0302(7) 0.0311(7) -0.0175(6) 0.0029(5) -0.0035(5)
Si7 0.0489(9) 0.0256(7) 0.0435(9) -0.0189(6) -0.0253(7) 0.0122(6)
Si8 0.0393(8) 0.0262(7) 0.0396(8) -0.0110(6) -0.0186(7) 0.0019(6)
O3 0.052(3) 0.053(3) 0.0274(19) -0.0175(18) 0.0063(18) -0.021(2)
O4 0.067(3) 0.065(3) 0.104(4) -0.063(3) -0.056(3) 0.041(3)
C65 0.023(2) 0.027(2) 0.023(2) -0.0106(18) -0.0022(17) 0.0010(17)
C66 0.021(2) 0.032(3) 0.043(3) -0.014(2) 0.003(2) -0.0014(18)
C67 0.030(3) 0.029(2) 0.044(3) -0.012(2) -0.001(2) 0.002(2)
C68 0.024(2) 0.050(3) 0.041(3) -0.021(3) -0.001(2) 0.011(2)
C69 0.022(2) 0.048(3) 0.050(3) -0.020(3) -0.005(2) 0.003(2)
C70 0.024(2) 0.032(3) 0.040(3) -0.015(2) -0.003(2) -0.0041(19)
C71 0.026(2) 0.023(2) 0.026(2) -0.0082(18) -0.0005(18) -0.0005(17)
C72 0.049(3) 0.030(3) 0.033(3) -0.014(2) 0.005(2) -0.008(2)
C73 0.083(5) 0.025(3) 0.039(3) -0.015(2) 0.012(3) -0.008(3)
C74 0.088(5) 0.026(3) 0.037(3) -0.008(2) 0.015(3) -0.018(3)
C75 0.078(5) 0.035(3) 0.025(3) -0.008(2) 0.017(3) -0.013(3)
C76 0.056(4) 0.026(2) 0.029(3) -0.010(2) 0.011(2) -0.003(2)
C77 0.025(2) 0.026(2) 0.032(2) -0.0145(19) -0.0063(19) 0.0004(17)
C78 0.028(2) 0.031(2) 0.033(3) -0.016(2) -0.011(2) 0.0052(19)
C79 0.028(3) 0.090(5) 0.046(4) -0.046(4) -0.003(2) 0.000(3)
C80 0.058(4) 0.045(4) 0.068(5) -0.019(3) -0.036(4) 0.015(3)
C81 0.024(2) 0.0172(19) 0.027(2) -0.0056(17) -0.0028(17) -0.0025(16)
C82 0.024(2) 0.036(3) 0.029(2) -0.004(2) 0.0001(19) -0.0050(19)
C83 0.030(3) 0.046(3) 0.040(3) -0.008(3) 0.004(2) -0.007(2)
C84 0.043(3) 0.035(3) 0.033(3) -0.001(2) 0.002(2) -0.009(2)
C85 0.037(3) 0.031(3) 0.033(3) -0.006(2) -0.005(2) 0.003(2)
C86 0.026(2) 0.024(2) 0.031(2) -0.0075(19) 0.0040(19) 0.0009(18)
C87 0.023(2) 0.023(2) 0.027(2) -0.0092(18) -0.0020(17) 0.0064(16)
C88 0.034(3) 0.028(2) 0.041(3) -0.015(2) 0.004(2) 0.002(2)
C89 0.058(4) 0.030(3) 0.069(5) -0.022(3) 0.004(3) 0.014(3)
C90 0.046(4) 0.049(4) 0.066(5) -0.020(3) -0.010(3) 0.031(3)
C91 0.039(3) 0.065(4) 0.058(4) -0.035(4) -0.016(3) 0.020(3)
C92 0.031(3) 0.040(3) 0.039(3) -0.021(2) -0.007(2) 0.008(2)
C93 0.022(2) 0.0197(19) 0.027(2) -0.0090(17) 0.0012(17) 0.0013(15)
C94 0.034(3) 0.022(2) 0.024(2) -0.0083(18) -0.0002(19) -0.0005(18)
C95 0.036(3) 0.038(3) 0.056(4) -0.027(3) 0.005(3) 0.002(2)
C96 0.027(3) 0.057(4) 0.063(4) -0.039(3) -0.002(3) 0.000(2)
C97 0.019(2) 0.020(2) 0.033(2) -0.0078(18) 0.0012(17) 0.0023(15)
C98 0.027(2) 0.024(2) 0.037(3) -0.012(2) -0.002(2) 0.0010(18)
C99 0.044(3) 0.026(2) 0.030(3) -0.004(2) 0.009(2) -0.001(2)
C100 0.035(3) 0.022(2) 0.045(3) -0.006(2) 0.014(2) -0.0026(19)
C101 0.022(2) 0.024(2) 0.052(3) -0.014(2) 0.004(2) -0.0028(18)
C102 0.027(2) 0.023(2) 0.038(3) -0.010(2) -0.002(2) 0.0015(18)
C103 0.022(2) 0.031(2) 0.022(2) -0.0088(18) -0.0025(17) 0.0032(17)
C104 0.029(3) 0.036(3) 0.047(3) -0.017(2) 0.003(2) 0.001(2)
C105 0.023(3) 0.062(4) 0.045(3) -0.018(3) 0.011(2) -0.006(2)
C106 0.032(3) 0.065(4) 0.046(3) -0.022(3) 0.000(3) 0.022(3)
C107 0.047(4) 0.048(4) 0.071(5) -0.013(3) 0.007(3) 0.025(3)
C108 0.031(3) 0.030(3) 0.074(5) -0.010(3) 0.014(3) 0.007(2)
C109 0.025(2) 0.030(2) 0.021(2) -0.0095(18) -0.0022(17) 0.0010(17)
C110 0.027(2) 0.041(3) 0.037(3) -0.018(2) -0.005(2) 0.006(2)
C111 0.103(7) 0.055(4) 0.032(3) 0.008(3) -0.008(4) -0.004(4)
C112 0.077(5) 0.044(4) 0.086(6) -0.042(4) -0.040(4) 0.017(3)
C113 0.025(2) 0.022(2) 0.028(2) -0.0063(18) -0.0057(18) 0.0022(16)
C114 0.030(2) 0.026(2) 0.036(3) -0.013(2) -0.006(2) 0.0002(19)
C115 0.035(3) 0.026(2) 0.055(4) -0.015(2) -0.002(3) -0.004(2)
C116 0.028(3) 0.036(3) 0.043(3) -0.006(2) -0.001(2) -0.004(2)
C117 0.023(2) 0.049(3) 0.033(3) -0.015(2) 0.002(2) -0.002(2)
C118 0.031(3) 0.034(3) 0.033(3) -0.015(2) -0.003(2) 0.001(2)
C119 0.024(2) 0.027(2) 0.035(3) -0.018(2) -0.0020(19) 0.0000(17)
C120 0.035(3) 0.034(3) 0.040(3) -0.018(2) -0.009(2) 0.009(2)
C121 0.029(3) 0.055(4) 0.081(5) -0.042(4) -0.010(3) 0.012(3)
C122 0.019(3) 0.077(5) 0.098(6) -0.065(5) 0.003(3) 0.001(3)
C123 0.039(3) 0.070(5) 0.063(4) -0.040(4) 0.015(3) -0.018(3)
C124 0.034(3) 0.039(3) 0.046(3) -0.021(3) 0.008(2) -0.012(2)
C125 0.034(3) 0.028(2) 0.036(3) -0.017(2) -0.003(2) 0.005(2)
C126 0.039(3) 0.027(2) 0.032(3) -0.011(2) -0.008(2) -0.005(2)
C127 0.058(4) 0.065(5) 0.046(4) -0.014(3) -0.024(3) 0.023(4)
C128 0.134(9) 0.072(6) 0.062(5) -0.018(4) 0.002(6) -0.060(6)
Cl1 0.0478(9) 0.0452(8) 0.0565(10) -0.0137(7) 0.0179(7) -0.0005(7)
Cl2 0.0579(10) 0.0498(9) 0.0572(10) -0.0170(8) 0.0036(8) 0.0045(8)
Cl3 0.0624(10) 0.0546(9) 0.0513(9) -0.0313(8) 0.0077(8) -0.0062(8)
C129 0.050(4) 0.042(3) 0.040(3) -0.021(3) 0.010(3) -0.002(3)

loop_
_atom_type_symbol
_atom_type_description
_atom_type_scat_dispersion_real
_atom_type_scat_dispersion_imag
_atom_type_scat_source
C C 0.0033 0.0016 'International Tables Vol C Tables 4.2.6.8 and 6.1.1.4'
H H 0.0000 0.0000 'International Tables Vol C Tables 4.2.6.8 and 6.1.1.4'
Cl Cl 0.1484 0.1585 'International Tables Vol C Tables 4.2.6.8 and 6.1.1.4'
Cu Cu 0.3201 1.2651 'International Tables Vol C Tables 4.2.6.8 and 6.1.1.4'
I I -0.4742 1.8119 'International Tables Vol C Tables 4.2.6.8 and 6.1.1.4'
O O 0.0106 0.0060 'International Tables Vol C Tables 4.2.6.8 and 6.1.1.4'
P P 0.1023 0.0942 'International Tables Vol C Tables 4.2.6.8 and 6.1.1.4'
Si Si 0.0817 0.0704 'International Tables Vol C Tables 4.2.6.8 and 6.1.1.4'

loop_
_geom_angle_atom_site_label_1
_geom_angle_atom_site_label_2
_geom_angle_atom_site_label_3
_geom_angle
Cu3 I1 Cu1 65.66(2)
Cu3 I1 Cu2 66.89(2)
Cu1 I1 Cu2 71.529(19)
Cu2 I2 Cu4 63.31(2)
Cu2 I2 Cu1 73.36(2)
Cu4 I2 Cu1 64.10(2)
Cu1 I3 Cu4 65.05(2)
Cu1 I3 Cu3 64.80(2)
Cu4 I3 Cu3 64.063(19)
Cu3 I4 Cu2 68.48(2)
Cu3 I4 Cu4 66.32(2)
Cu2 I4 Cu4 62.78(2)
P1 Cu1 I3 114.94(4)
P1 Cu1 I1 106.07(4)
I3 Cu1 I1 113.76(2)
P1 Cu1 I2 110.79(4)
I3 Cu1 I2 110.44(2)
I1 Cu1 I2 99.75(2)
P1 Cu1 Cu4 152.05(4)
I3 Cu1 Cu4 58.184(19)
I1 Cu1 Cu4 100.96(2)
I2 Cu1 Cu4 56.657(18)
P1 Cu1 Cu3 143.66(4)
I3 Cu1 Cu3 60.196(19)
I1 Cu1 Cu3 55.906(19)
I2 Cu1 Cu3 103.76(2)
Cu4 Cu1 Cu3 60.41(2)
P2 Cu2 I2 115.22(4)
P2 Cu2 I4 108.96(4)
I2 Cu2 I4 115.11(2)
P2 Cu2 I1 109.40(4)
I2 Cu2 I1 101.02(2)
I4 Cu2 I1 106.38(2)
P2 Cu2 Cu4 148.57(4)
I2 Cu2 Cu4 58.631(19)
I4 Cu2 Cu4 58.70(2)
I1 Cu2 Cu4 101.98(3)
P2 Cu2 Cu3 140.16(4)
I2 Cu2 Cu3 104.16(2)
I4 Cu2 Cu3 55.372(18)
I1 Cu2 Cu3 54.668(18)
Cu4 Cu2 Cu3 60.40(2)
P3 Cu3 I4 115.01(4)
P3 Cu3 I1 113.75(4)
I4 Cu3 I1 110.61(2)
P3 Cu3 I3 99.72(4)
I4 Cu3 I3 105.71(2)
I1 Cu3 I3 111.21(2)
P3 Cu3 Cu4 143.13(4)
I4 Cu3 Cu4 57.323(19)
I1 Cu3 Cu4 101.67(2)
I3 Cu3 Cu4 56.059(18)
P3 Cu3 Cu1 133.54(4)
I4 Cu3 Cu1 109.64(2)
I1 Cu3 Cu1 58.435(19)
I3 Cu3 Cu1 55.008(19)
Cu4 Cu3 Cu1 58.87(2)
P3 Cu3 Cu2 154.80(4)
I4 Cu3 Cu2 56.145(18)
I1 Cu3 Cu2 58.437(19)
I3 Cu3 Cu2 105.41(2)
Cu4 Cu3 Cu2 56.27(2)
Cu1 Cu3 Cu2 65.90(2)
P4 Cu4 I2 107.69(4)
P4 Cu4 I4 110.77(4)
I2 Cu4 I4 114.40(2)
P4 Cu4 I3 103.77(4)
I2 Cu4 I3 111.52(2)
I4 Cu4 I3 108.18(2)
P4 Cu4 Cu2 141.41(4)
I2 Cu4 Cu2 58.058(19)
I4 Cu4 Cu2 58.524(19)
I3 Cu4 Cu2 114.81(3)
P4 Cu4 Cu1 138.33(4)
I2 Cu4 Cu1 59.241(19)
I4 Cu4 Cu1 110.42(2)
I3 Cu4 Cu1 56.764(19)
Cu2 Cu4 Cu1 69.36(2)
P4 Cu4 Cu3 146.18(4)
I2 Cu4 Cu3 105.97(2)
I4 Cu4 Cu3 56.357(18)
I3 Cu4 Cu3 59.878(19)
Cu2 Cu4 Cu3 63.33(2)
Cu1 Cu4 Cu3 60.71(2)
C13 P1 C7 103.7(2)
C13 P1 C1 103.5(2)
C7 P1 C1 101.8(2)
C13 P1 Cu1 111.45(16)
C7 P1 Cu1 116.06(16)
C1 P1 Cu1 118.57(17)
C17 P2 C2 104.8(2)
C17 P2 C23 102.2(2)
C2 P2 C23 104.1(2)
C17 P2 Cu2 113.08(16)
C2 P2 Cu2 112.46(15)
C23 P2 Cu2 118.69(17)
C39 P3 C33 99.8(2)
C39 P3 C45 105.8(2)
C33 P3 C45 103.7(2)
C39 P3 Cu3 119.88(17)
C33 P3 Cu3 112.72(17)
C45 P3 Cu3 113.03(16)
C49 P4 C55 104.7(2)
C49 P4 C61 104.2(2)
C55 P4 C61 106.2(2)
C49 P4 Cu4 111.12(16)
C55 P4 Cu4 116.50(18)
C61 P4 Cu4 113.09(17)
O1 Si1 C15 106.7(2)
O1 Si1 C16 108.4(2)
C15 Si1 C16 110.8(3)
O1 Si1 C14 111.2(2)
C15 Si1 C14 111.0(3)
C16 Si1 C14 108.7(2)
O1 Si2 C31 108.2(3)
O1 Si2 C32 107.3(2)
C31 Si2 C32 112.6(3)
O1 Si2 C30 109.6(2)
C31 Si2 C30 109.3(3)
C32 Si2 C30 109.8(2)
O2 Si3 C48 107.1(3)
O2 Si3 C47 107.3(4)
C48 Si3 C47 111.4(4)
O2 Si3 C46 110.7(3)
C48 Si3 C46 111.2(3)
C47 Si3 C46 109.0(3)
O2 Si4 C64 109.3(4)
O2 Si4 C63 109.7(4)
C64 Si4 C63 109.0(5)
O2 Si4 C62 106.7(3)
C64 Si4 C62 110.2(3)
C63 Si4 C62 111.8(3)
Si1 O1 Si2 146.4(2)
Si3 O2 Si4 168.5(4)
C29 C1 C6 118.3(5)
C29 C1 P1 123.3(4)
C6 C1 P1 118.4(4)
C30 C2 P2 111.9(3)
C30 C2 H2A 109.2
P2 C2 H2A 109.2
C30 C2 H2B 109.2
P2 C2 H2B 109.2
H2A C2 H2B 107.9
C4 C3 C29 119.0(6)
C4 C3 H3 120.5
C29 C3 H3 120.5
C3 C4 C5 120.8(5)
C3 C4 H4 119.6
C5 C4 H4 119.6
C4 C5 C6 120.0(6)
C4 C5 H5 120.0
C6 C5 H5 120.0
C1 C6 C5 120.3(6)
C1 C6 H6 119.9
C5 C6 H6 119.9
C8 C7 C12 119.0(4)
C8 C7 P1 119.2(4)
C12 C7 P1 121.8(4)
C7 C8 C9 120.3(5)
C7 C8 H8 119.8
C9 C8 H8 119.8
C10 C9 C8 119.8(5)
C10 C9 H9 120.1
C8 C9 H9 120.1
C11 C10 C9 120.6(5)
C11 C10 H10 119.7
C9 C10 H10 119.7
C10 C11 C12 119.7(5)
C10 C11 H11 120.2
C12 C11 H11 120.2
C11 C12 C7 120.6(5)
C11 C12 H12 119.7
C7 C12 H12 119.7
C14 C13 P1 113.7(3)
C14 C13 H13A 108.8
P1 C13 H13A 108.8
C14 C13 H13B 108.8
P1 C13 H13B 108.8
H13A C13 H13B 107.7
C13 C14 Si1 112.2(3)
C13 C14 H14A 109.2
Si1 C14 H14A 109.2
C13 C14 H14B 109.2
Si1 C14 H14B 109.2
H14A C14 H14B 107.9
Si1 C15 H15A 109.5
Si1 C15 H15B 109.5
H15A C15 H15B 109.5
Si1 C15 H15C 109.5
H15A C15 H15C 109.5
H15B C15 H15C 109.5
Si1 C16 H16A 109.5
Si1 C16 H16B 109.5
H16A C16 H16B 109.5
Si1 C16 H16C 109.5
H16A C16 H16C 109.5
H16B C16 H16C 109.5
C22 C17 C18 118.8(5)
C22 C17 P2 117.7(4)
C18 C17 P2 123.4(4)
C17 C18 C19 120.3(5)
C17 C18 H18 119.8
C19 C18 H18 119.8
C20 C19 C18 120.1(5)
C20 C19 H19 119.9
C18 C19 H19 119.9
C19 C20 C21 120.0(5)
C19 C20 H20 120.0
C21 C20 H20 120.0
C22 C21 C20 120.1(6)
C22 C21 H21 120.0
C20 C21 H21 120.0
C21 C22 C17 120.7(5)
C21 C22 H22 119.7
C17 C22 H22 119.7
C24 C23 C28 118.4(5)
C24 C23 P2 121.6(4)
C28 C23 P2 119.9(4)
C23 C24 C25 120.6(6)
C23 C24 H24 119.7
C25 C24 H24 119.7
C26 C25 C24 120.3(6)
C26 C25 H25 119.8
C24 C25 H25 119.8
C25 C26 C27 120.0(5)
C25 C26 H26 120.0
C27 C26 H26 120.0
C26 C27 C28 120.1(6)
C26 C27 H27 120.0
C28 C27 H27 120.0
C27 C28 C23 120.5(6)
C27 C28 H28 119.7
C23 C28 H28 119.7
C3 C29 C1 121.5(6)
C3 C29 H29 119.2
C1 C29 H29 119.2
C2 C30 Si2 114.6(3)
C2 C30 H30A 108.6
Si2 C30 H30A 108.6
C2 C30 H30B 108.6
Si2 C30 H30B 108.6
H30A C30 H30B 107.6
Si2 C31 H31A 109.5
Si2 C31 H31B 109.5
H31A C31 H31B 109.5
Si2 C31 H31C 109.5
H31A C31 H31C 109.5
H31B C31 H31C 109.5
Si2 C32 H32A 109.5
Si2 C32 H32B 109.5
H32A C32 H32B 109.5
Si2 C32 H32C 109.5
H32A C32 H32C 109.5
H32B C32 H32C 109.5
C38 C33 C34 119.0(5)
C38 C33 P3 120.3(4)
C34 C33 P3 120.7(4)
C35 C34 C33 120.1(5)
C35 C34 H34 120.0
C33 C34 H34 120.0
C36 C35 C34 119.8(5)
C36 C35 H35 120.1
C34 C35 H35 120.1
C35 C36 C37 120.5(5)
C35 C36 H36 119.7
C37 C36 H36 119.7
C36 C37 C38 119.5(5)
C36 C37 H37 120.2
C38 C37 H37 120.2
C33 C38 C37 121.0(5)
C33 C38 H38 119.5
C37 C38 H38 119.5
C40 C39 C44 119.1(5)
C40 C39 P3 123.1(4)
C44 C39 P3 117.6(4)
C39 C40 C41 120.4(5)
C39 C40 H40 119.8
C41 C40 H40 119.8
C42 C41 C40 120.3(6)
C42 C41 H41 119.8
C40 C41 H41 119.8
C43 C42 C41 119.2(6)
C43 C42 H42 120.4
C41 C42 H42 120.4
C42 C43 C44 121.1(6)
C42 C43 H43 119.4
C44 C43 H43 119.4
C43 C44 C39 119.8(5)
C43 C44 H44 120.1
C39 C44 H44 120.1
C46 C45 P3 113.3(3)
C46 C45 H45A 108.9
P3 C45 H45A 108.9
C46 C45 H45B 108.9
P3 C45 H45B 108.9
H45A C45 H45B 107.7
C45 C46 Si3 117.1(4)
C45 C46 H46A 108.0
Si3 C46 H46A 108.0
C45 C46 H46B 108.0
Si3 C46 H46B 108.0
H46A C46 H46B 107.3
Si3 C47 H47A 109.5
Si3 C47 H47B 109.5
H47A C47 H47B 109.5
Si3 C47 H47C 109.5
H47A C47 H47C 109.5
H47B C47 H47C 109.5
Si3 C48 H48A 109.5
Si3 C48 H48B 109.5
H48A C48 H48B 109.5
Si3 C48 H48C 109.5
H48A C48 H48C 109.5
H48B C48 H48C 109.5
C50 C49 C54 117.3(5)
C50 C49 P4 119.6(4)
C54 C49 P4 122.8(4)
C51 C50 C49 121.3(5)
C51 C50 H50 119.3
C49 C50 H50 119.3
C52 C51 C50 120.0(5)
C52 C51 H51 120.0
C50 C51 H51 120.0
C53 C52 C51 119.3(5)
C53 C52 H52 120.4
C51 C52 H52 120.4
C52 C53 C54 120.9(5)
C52 C53 H53 119.6
C54 C53 H53 119.6
C53 C54 C49 121.2(5)
C53 C54 H54 119.4
C49 C54 H54 119.4
C56 C55 C60 119.3(5)
C56 C55 P4 123.8(5)
C60 C55 P4 116.9(4)
C55 C56 C57 120.1(6)
C55 C56 H56 119.9
C57 C56 H56 119.9
C58 C57 C56 120.4(7)
C58 C57 H57 119.8
C56 C57 H57 119.8
C57 C58 C59 120.1(7)
C57 C58 H58 120.0
C59 C58 H58 120.0
C60 C59 C58 118.9(7)
C60 C59 H59 120.5
C58 C59 H59 120.5
C55 C60 C59 121.0(6)
C55 C60 H60 119.5
C59 C60 H60 119.5
C62 C61 P4 112.1(3)
C62 C61 H61A 109.2
P4 C61 H61A 109.2
C62 C61 H61B 109.2
P4 C61 H61B 109.2
H61A C61 H61B 107.9
C61 C62 Si4 116.2(4)
C61 C62 H62A 108.2
Si4 C62 H62A 108.2
C61 C62 H62B 108.2
Si4 C62 H62B 108.2
H62A C62 H62B 107.4
Si4 C63 H63A 109.5
Si4 C63 H63B 109.5
H63A C63 H63B 109.5
Si4 C63 H63C 109.5
H63A C63 H63C 109.5
H63B C63 H63C 109.5
Si4 C64 H64A 109.5
Si4 C64 H64B 109.5
H64A C64 H64B 109.5
Si4 C64 H64C 109.5
H64A C64 H64C 109.5
H64B C64 H64C 109.5
Cu7 I5 Cu5 65.568(19)
Cu7 I5 Cu6 61.298(19)
Cu5 I5 Cu6 62.353(19)
Cu5 I6 Cu8 62.170(19)
Cu5 I6 Cu6 61.260(19)
Cu8 I6 Cu6 63.418(19)
Cu6 I7 Cu8 65.07(2)
Cu6 I7 Cu7 60.810(19)
Cu8 I7 Cu7 63.451(19)
Cu8 I8 Cu5 62.51(2)
Cu8 I8 Cu7 63.713(19)
Cu5 I8 Cu7 64.851(19)
P5 Cu5 I8 105.26(4)
P5 Cu5 I6 104.50(4)
I8 Cu5 I6 113.02(2)
P5 Cu5 I5 112.22(4)
I8 Cu5 I5 106.70(2)
I6 Cu5 I5 114.81(2)
P5 Cu5 Cu8 138.37(4)
I8 Cu5 Cu8 58.636(19)
I6 Cu5 Cu8 59.180(19)
I5 Cu5 Cu8 109.29(2)
P5 Cu5 Cu6 147.60(4)
I8 Cu5 Cu6 107.11(2)
I6 Cu5 Cu6 61.080(18)
I5 Cu5 Cu6 58.948(18)
Cu8 Cu5 Cu6 62.36(2)
P5 Cu5 Cu7 148.12(4)
I8 Cu5 Cu7 58.157(18)
I6 Cu5 Cu7 107.12(2)
I5 Cu5 Cu7 56.752(17)
Cu8 Cu5 Cu7 60.17(2)
Cu6 Cu5 Cu7 57.39(2)
P6 Cu6 I7 111.80(4)
P6 Cu6 I5 107.85(4)
I7 Cu6 I5 115.62(2)
P6 Cu6 Cu7 147.90(4)
I7 Cu6 Cu7 60.595(19)
I5 Cu6 Cu7 58.719(19)
P6 Cu6 I6 102.91(4)
I7 Cu6 I6 106.47(2)
I5 Cu6 I6 111.48(2)
Cu7 Cu6 I6 109.15(2)
P6 Cu6 Cu5 138.49(4)
I7 Cu6 Cu5 109.04(2)
I5 Cu6 Cu5 58.699(18)
Cu7 Cu6 Cu5 63.32(2)
I6 Cu6 Cu5 57.659(18)
P6 Cu6 Cu8 145.20(4)
I7 Cu6 Cu8 57.816(19)
I5 Cu6 Cu8 106.16(2)
Cu7 Cu6 Cu8 60.90(2)
I6 Cu6 Cu8 56.910(18)
Cu5 Cu6 Cu8 58.72(2)
P7 Cu7 I5 112.63(4)
P7 Cu7 I8 109.71(4)
I5 Cu7 I8 106.50(2)
P7 Cu7 I7 102.72(4)
I5 Cu7 I7 114.94(2)
I8 Cu7 I7 110.33(2)
P7 Cu7 Cu6 142.20(4)
I5 Cu7 Cu6 59.983(19)
I8 Cu7 Cu6 107.75(2)
I7 Cu7 Cu6 58.595(19)
P7 Cu7 Cu8 139.24(4)
I5 Cu7 Cu8 108.12(2)
I8 Cu7 Cu8 57.440(18)
I7 Cu7 Cu8 57.687(19)
Cu6 Cu7 Cu8 62.19(2)
P7 Cu7 Cu5 152.62(4)
I5 Cu7 Cu5 57.680(18)
I8 Cu7 Cu5 56.992(18)
I7 Cu7 Cu5 104.44(2)
Cu6 Cu7 Cu5 59.29(2)
Cu8 Cu7 Cu5 57.91(2)
P8 Cu8 I8 111.70(4)
P8 Cu8 I7 103.43(4)
I8 Cu8 I7 112.69(2)
P8 Cu8 I6 107.51(4)
I8 Cu8 I6 112.74(3)
I7 Cu8 I6 108.24(2)
P8 Cu8 Cu5 147.71(5)
I8 Cu8 Cu5 58.858(19)
I7 Cu8 Cu5 108.62(2)
I6 Cu8 Cu5 58.650(19)
P8 Cu8 Cu7 143.80(4)
I8 Cu8 Cu7 58.847(19)
I7 Cu8 Cu7 58.862(19)
I6 Cu8 Cu7 108.10(2)
Cu5 Cu8 Cu7 61.92(2)
P8 Cu8 Cu6 143.48(4)
I8 Cu8 Cu6 104.61(2)
I7 Cu8 Cu6 57.114(19)
I6 Cu8 Cu6 59.672(18)
Cu5 Cu8 Cu6 58.93(2)
Cu7 Cu8 Cu6 56.91(2)
C71 P5 C65 103.6(2)
C71 P5 C77 103.0(2)
C65 P5 C77 101.8(2)
C71 P5 Cu5 116.61(16)
C65 P5 Cu5 115.99(16)
C77 P5 Cu5 113.91(17)
C87 P6 C81 103.2(2)
C87 P6 C93 103.9(2)
C81 P6 C93 103.9(2)
C87 P6 Cu6 118.65(16)
C81 P6 Cu6 114.53(15)
C93 P6 Cu6 111.17(15)
C97 P7 C103 103.0(2)
C97 P7 C109 105.7(2)
C103 P7 C109 102.3(2)
C97 P7 Cu7 115.16(16)
C103 P7 Cu7 117.08(16)
C109 P7 Cu7 112.18(16)
C113 P8 C119 103.5(2)
C113 P8 C125 102.7(2)
C119 P8 C125 102.7(2)
C113 P8 Cu8 113.70(16)
C119 P8 Cu8 116.88(18)
C125 P8 Cu8 115.49(17)
O3 Si5 C80 108.7(3)
O3 Si5 C79 108.4(3)
C80 Si5 C79 110.8(4)
O3 Si5 C78 110.8(2)
C80 Si5 C78 109.2(3)
C79 Si5 C78 108.8(2)
O3 Si6 C96 108.3(3)
O3 Si6 C95 110.0(3)
C96 Si6 C95 109.8(3)
O3 Si6 C94 109.4(2)
C96 Si6 C94 110.7(3)
C95 Si6 C94 108.7(3)
O4 Si7 C111 109.0(4)
O4 Si7 C112 109.0(3)
C111 Si7 C112 109.5(4)
O4 Si7 C110 108.9(3)
C111 Si7 C110 109.0(3)
C112 Si7 C110 111.4(3)
O4 Si8 C127 106.7(3)
O4 Si8 C128 111.1(4)
C127 Si8 C128 111.7(4)
O4 Si8 C126 107.7(2)
C127 Si8 C126 112.0(3)
C128 Si8 C126 107.6(3)
Si6 O3 Si5 156.3(3)
Si7 O4 Si8 160.7(4)
C66 C65 C70 118.1(4)
C66 C65 P5 119.3(4)
C70 C65 P5 122.6(4)
C67 C66 C65 121.2(5)
C67 C66 H66 119.4
C65 C66 H66 119.4
C66 C67 C68 120.0(5)
C66 C67 H67 120.0
C68 C67 H67 120.0
C69 C68 C67 119.1(5)
C69 C68 H68 120.4
C67 C68 H68 120.4
C68 C69 C70 121.0(5)
C68 C69 H69 119.5
C70 C69 H69 119.5
C69 C70 C65 120.6(5)
C69 C70 H70 119.7
C65 C70 H70 119.7
C76 C71 C72 118.4(5)
C76 C71 P5 122.3(4)
C72 C71 P5 119.3(4)
C73 C72 C71 119.8(5)
C73 C72 H72 120.1
C71 C72 H72 120.1
C74 C73 C72 120.3(5)
C74 C73 H73 119.8
C72 C73 H73 119.8
C73 C74 C75 120.8(5)
C73 C74 H74 119.6
C75 C74 H74 119.6
C74 C75 C76 119.2(5)
C74 C75 H75 120.4
C76 C75 H75 120.4
C75 C76 C71 121.3(5)
C75 C76 H76 119.4
C71 C76 H76 119.4
C78 C77 P5 112.9(3)
C78 C77 H77A 109.0
P5 C77 H77A 109.0
C78 C77 H77B 109.0
P5 C77 H77B 109.0
H77A C77 H77B 107.8
C77 C78 Si5 113.7(3)
C77 C78 H78A 108.8
Si5 C78 H78A 108.8
C77 C78 H78B 108.8
Si5 C78 H78B 108.8
H78A C78 H78B 107.7
Si5 C79 H79A 109.5
Si5 C79 H79B 109.5
H79A C79 H79B 109.5
Si5 C79 H79C 109.5
H79A C79 H79C 109.5
H79B C79 H79C 109.5
Si5 C80 H80A 109.5
Si5 C80 H80B 109.5
H80A C80 H80B 109.5
Si5 C80 H80C 109.5
H80A C80 H80C 109.5
H80B C80 H80C 109.5
C82 C81 C86 119.2(4)
C82 C81 P6 123.8(4)
C86 C81 P6 117.0(4)
C81 C82 C83 119.7(5)
C81 C82 H82 120.1
C83 C82 H82 120.1
C84 C83 C82 120.9(5)
C84 C83 H83 119.5
C82 C83 H83 119.5
C83 C84 C85 120.2(5)
C83 C84 H84 119.9
C85 C84 H84 119.9
C84 C85 C86 120.0(5)
C84 C85 H85 120.0
C86 C85 H85 120.0
C85 C86 C81 119.9(5)
C85 C86 H86 120.0
C81 C86 H86 120.0
C88 C87 C92 118.8(4)
C88 C87 P6 118.8(4)
C92 C87 P6 122.4(4)
C87 C88 C89 119.4(5)
C87 C88 H88 120.3
C89 C88 H88 120.3
C90 C89 C88 120.5(6)
C90 C89 H89 119.7
C88 C89 H89 119.7
C91 C90 C89 120.3(5)
C91 C90 H90 119.8
C89 C90 H90 119.8
C90 C91 C92 119.9(6)
C90 C91 H91 120.0
C92 C91 H91 120.0
C91 C92 C87 121.0(5)
C91 C92 H92 119.5
C87 C92 H92 119.5
C94 C93 P6 111.9(3)
C94 C93 H93A 109.2
P6 C93 H93A 109.2
C94 C93 H93B 109.2
P6 C93 H93B 109.2
H93A C93 H93B 107.9
C93 C94 Si6 114.1(3)
C93 C94 H94A 108.7
Si6 C94 H94A 108.7
C93 C94 H94B 108.7
Si6 C94 H94B 108.7
H94A C94 H94B 107.6
Si6 C95 H95A 109.5
Si6 C95 H95B 109.5
H95A C95 H95B 109.5
Si6 C95 H95C 109.5
H95A C95 H95C 109.5
H95B C95 H95C 109.5
Si6 C96 H96A 109.5
Si6 C96 H96B 109.5
H96A C96 H96B 109.5
Si6 C96 H96C 109.5
H96A C96 H96C 109.5
H96B C96 H96C 109.5
C102 C97 C98 118.8(4)
C102 C97 P7 124.0(4)
C98 C97 P7 117.1(4)
C99 C98 C97 120.7(5)
C99 C98 H98 119.6
C97 C98 H98 119.6
C98 C99 C100 119.5(5)
C98 C99 H99 120.2
C100 C99 H99 120.2
C101 C100 C99 120.1(5)
C101 C100 H100 119.9
C99 C100 H100 119.9
C100 C101 C102 120.0(5)
C100 C101 H101 120.0
C102 C101 H101 120.0
C97 C102 C101 120.9(5)
C97 C102 H102 119.6
C101 C102 H102 119.6
C108 C103 C104 118.2(5)
C108 C103 P7 122.6(4)
C104 C103 P7 119.1(4)
C105 C104 C103 121.2(5)
C105 C104 H104 119.4
C103 C104 H104 119.4
C104 C105 C106 120.2(6)
C104 C105 H105 119.9
C106 C105 H105 119.9
C107 C106 C105 119.7(5)
C107 C106 H106 120.2
C105 C106 H106 120.2
C106 C107 C108 120.6(6)
C106 C107 H107 119.7
C108 C107 H107 119.7
C103 C108 C107 120.1(6)
C103 C108 H108 120.0
C107 C108 H108 120.0
C110 C109 P7 111.5(3)
C110 C109 H10A 109.3
P7 C109 H10A 109.3
C110 C109 H10B 109.3
P7 C109 H10B 109.3
H10A C109 H10B 108.0
C109 C110 Si7 115.1(4)
C109 C110 H11A 108.5
Si7 C110 H11A 108.5
C109 C110 H11B 108.5
Si7 C110 H11B 108.5
H11A C110 H11B 107.5
Si7 C111 H11C 109.5
Si7 C111 H11D 109.5
H11C C111 H11D 109.5
Si7 C111 H11E 109.5
H11C C111 H11E 109.5
H11D C111 H11E 109.5
Si7 C112 H11F 109.5
Si7 C112 H11G 109.5
H11F C112 H11G 109.5
Si7 C112 H11H 109.5
H11F C112 H11H 109.5
H11G C112 H11H 109.5
C118 C113 C114 117.7(5)
C118 C113 P8 121.4(4)
C114 C113 P8 120.9(4)
C115 C114 C113 121.4(5)
C115 C114 H114 119.3
C113 C114 H114 119.3
C116 C115 C114 120.3(5)
C116 C115 H115 119.9
C114 C115 H115 119.9
C115 C116 C117 119.7(5)
C115 C116 H116 120.1
C117 C116 H116 120.1
C116 C117 C118 120.0(5)
C116 C117 H117 120.0
C118 C117 H117 120.0
C117 C118 C113 120.8(5)
C117 C118 H118 119.6
C113 C118 H118 119.6
C124 C119 C120 118.9(5)
C124 C119 P8 118.3(4)
C120 C119 P8 122.8(4)
C121 C120 C119 121.3(6)
C121 C120 H120 119.3
C119 C120 H120 119.3
C120 C121 C122 118.7(6)
C120 C121 H121 120.6
C122 C121 H121 120.6
C123 C122 C121 120.6(6)
C123 C122 H122 119.7
C121 C122 H122 119.7
C122 C123 C124 120.8(7)
C122 C123 H123 119.6
C124 C123 H123 119.6
C119 C124 C123 119.6(6)
C119 C124 H124 120.2
C123 C124 H124 120.2
C126 C125 P8 113.6(4)
C126 C125 H12A 108.8
P8 C125 H12A 108.8
C126 C125 H12B 108.8
P8 C125 H12B 108.8
H12A C125 H12B 107.7
C125 C126 Si8 113.4(4)
C125 C126 H12C 108.9
Si8 C126 H12C 108.9
C125 C126 H12D 108.9
Si8 C126 H12D 108.9
H12C C126 H12D 107.7
Si8 C127 H12E 109.5
Si8 C127 H12F 109.5
H12E C127 H12F 109.5
Si8 C127 H12G 109.5
H12E C127 H12G 109.5
H12F C127 H12G 109.5
Si8 C128 H12H 109.5
Si8 C128 H12I 109.5
H12H C128 H12I 109.5
Si8 C128 H12J 109.5
H12H C128 H12J 109.5
H12I C128 H12J 109.5
Cl2 C129 Cl1 110.4(3)
Cl2 C129 Cl3 110.0(3)
Cl1 C129 Cl3 109.7(4)
Cl2 C129 H129 108.9
Cl1 C129 H129 108.9
Cl3 C129 H129 108.9

loop_
_geom_bond_atom_site_label_1
_geom_bond_atom_site_label_2
_geom_bond_distance
I1 Cu3 2.6582(7)
I1 Cu1 2.7350(7)
I1 Cu2 2.7763(7)
I2 Cu2 2.6493(7)
I2 Cu4 2.6657(7)
I2 Cu1 2.7420(7)
I3 Cu1 2.6480(7)
I3 Cu4 2.6901(7)
I3 Cu3 2.8047(7)
I4 Cu3 2.6508(7)
I4 Cu2 2.6752(7)
I4 Cu4 2.6801(7)
Cu1 P1 2.2617(14)
Cu1 Cu4 2.8704(9)
Cu1 Cu3 2.9246(9)
Cu2 P2 2.2553(14)
Cu2 Cu4 2.7894(9)
Cu2 Cu3 2.9969(9)
Cu3 P3 2.2528(13)
Cu3 Cu4 2.9160(9)
Cu4 P4 2.2583(13)
P1 C13 1.825(5)
P1 C7 1.825(5)
P1 C1 1.837(5)
P2 C17 1.821(5)
P2 C2 1.831(5)
P2 C23 1.831(5)
P3 C39 1.831(5)
P3 C33 1.836(5)
P3 C45 1.844(5)
P4 C49 1.813(5)
P4 C55 1.823(5)
P4 C61 1.835(5)
Si1 O1 1.627(4)
Si1 C15 1.857(6)
Si1 C16 1.858(6)
Si1 C14 1.868(5)
Si2 O1 1.641(4)
Si2 C31 1.846(6)
Si2 C32 1.854(5)
Si2 C30 1.863(5)
Si3 O2 1.604(5)
Si3 C48 1.847(6)
Si3 C47 1.857(8)
Si3 C46 1.873(5)
Si4 O2 1.611(5)
Si4 C64 1.823(8)
Si4 C63 1.838(7)
Si4 C62 1.862(5)
C1 C29 1.391(7)
C1 C6 1.392(7)
C2 C30 1.537(6)
C2 H2A 0.9900
C2 H2B 0.9900
C3 C4 1.375(9)
C3 C29 1.390(7)
C3 H3 0.9500
C4 C5 1.378(10)
C4 H4 0.9500
C5 C6 1.393(8)
C5 H5 0.9500
C6 H6 0.9500
C7 C8 1.387(7)
C7 C12 1.395(7)
C8 C9 1.397(7)
C8 H8 0.9500
C9 C10 1.379(8)
C9 H9 0.9500
C10 C11 1.377(8)
C10 H10 0.9500
C11 C12 1.390(7)
C11 H11 0.9500
C12 H12 0.9500
C13 C14 1.538(6)
C13 H13A 0.9900
C13 H13B 0.9900
C14 H14A 0.9900
C14 H14B 0.9900
C15 H15A 0.9800
C15 H15B 0.9800
C15 H15C 0.9800
C16 H16A 0.9800
C16 H16B 0.9800
C16 H16C 0.9800
C17 C22 1.389(7)
C17 C18 1.392(7)
C18 C19 1.396(7)
C18 H18 0.9500
C19 C20 1.373(9)
C19 H19 0.9500
C20 C21 1.386(9)
C20 H20 0.9500
C21 C22 1.385(7)
C21 H21 0.9500
C22 H22 0.9500
C23 C24 1.393(8)
C23 C28 1.401(8)
C24 C25 1.394(8)
C24 H24 0.9500
C25 C26 1.375(9)
C25 H25 0.9500
C26 C27 1.385(10)
C26 H26 0.9500
C27 C28 1.390(8)
C27 H27 0.9500
C28 H28 0.9500
C29 H29 0.9500
C30 H30A 0.9900
C30 H30B 0.9900
C31 H31A 0.9800
C31 H31B 0.9800
C31 H31C 0.9800
C32 H32A 0.9800
C32 H32B 0.9800
C32 H32C 0.9800
C33 C38 1.381(7)
C33 C34 1.396(7)
C34 C35 1.390(7)
C34 H34 0.9500
C35 C36 1.379(8)
C35 H35 0.9500
C36 C37 1.380(8)
C36 H36 0.9500
C37 C38 1.384(7)
C37 H37 0.9500
C38 H38 0.9500
C39 C40 1.383(7)
C39 C44 1.393(7)
C40 C41 1.391(8)
C40 H40 0.9500
C41 C42 1.381(9)
C41 H41 0.9500
C42 C43 1.375(9)
C42 H42 0.9500
C43 C44 1.384(8)
C43 H43 0.9500
C44 H44 0.9500
C45 C46 1.532(7)
C45 H45A 0.9900
C45 H45B 0.9900
C46 H46A 0.9900
C46 H46B 0.9900
C47 H47A 0.9800
C47 H47B 0.9800
C47 H47C 0.9800
C48 H48A 0.9800
C48 H48B 0.9800
C48 H48C 0.9800
C49 C50 1.395(7)
C49 C54 1.396(7)
C50 C51 1.390(7)
C50 H50 0.9500
C51 C52 1.382(8)
C51 H51 0.9500
C52 C53 1.376(8)
C52 H52 0.9500
C53 C54 1.379(7)
C53 H53 0.9500
C54 H54 0.9500
C55 C56 1.364(8)
C55 C60 1.379(8)
C56 C57 1.402(9)
C56 H56 0.9500
C57 C58 1.356(11)
C57 H57 0.9500
C58 C59 1.393(11)
C58 H58 0.9500
C59 C60 1.387(9)
C59 H59 0.9500
C60 H60 0.9500
C61 C62 1.532(7)
C61 H61A 0.9900
C61 H61B 0.9900
C62 H62A 0.9900
C62 H62B 0.9900
C63 H63A 0.9800
C63 H63B 0.9800
C63 H63C 0.9800
C64 H64A 0.9800
C64 H64B 0.9800
C64 H64C 0.9800
I5 Cu7 2.6557(7)
I5 Cu5 2.6835(7)
I5 Cu6 2.6906(7)
I6 Cu5 2.6807(7)
I6 Cu8 2.6957(7)
I6 Cu6 2.7772(7)
I7 Cu6 2.6647(7)
I7 Cu8 2.6856(7)
I7 Cu7 2.7198(7)
I8 Cu8 2.6721(7)
I8 Cu5 2.6784(7)
I8 Cu7 2.7132(7)
Cu5 P5 2.2534(13)
Cu5 Cu8 2.7759(9)
Cu5 Cu6 2.7821(8)
Cu5 Cu7 2.8911(8)
Cu6 P6 2.2558(13)
Cu6 Cu7 2.7255(8)
Cu6 Cu8 2.8775(9)
Cu7 P7 2.2568(13)
Cu7 Cu8 2.8426(8)
Cu8 P8 2.2508(13)
P5 C71 1.821(5)
P5 C65 1.823(5)
P5 C77 1.840(5)
P6 C87 1.821(4)
P6 C81 1.833(5)
P6 C93 1.844(5)
P7 C97 1.819(5)
P7 C103 1.824(5)
P7 C109 1.842(5)
P8 C113 1.815(5)
P8 C119 1.816(5)
P8 C125 1.847(5)
Si5 O3 1.622(4)
Si5 C80 1.845(6)
Si5 C79 1.860(6)
Si5 C78 1.864(5)
Si6 O3 1.621(4)
Si6 C96 1.857(6)
Si6 C95 1.858(6)
Si6 C94 1.870(5)
Si7 O4 1.609(5)
Si7 C111 1.842(8)
Si7 C112 1.844(6)
Si7 C110 1.868(6)
Si8 O4 1.633(5)
Si8 C127 1.835(6)
Si8 C128 1.847(8)
Si8 C126 1.872(5)
C65 C66 1.393(7)
C65 C70 1.395(6)
C66 C67 1.390(7)
C66 H66 0.9500
C67 C68 1.393(7)
C67 H67 0.9500
C68 C69 1.377(8)
C68 H68 0.9500
C69 C70 1.388(7)
C69 H69 0.9500
C70 H70 0.9500
C71 C76 1.396(7)
C71 C72 1.402(7)
C72 C73 1.391(8)
C72 H72 0.9500
C73 C74 1.374(8)
C73 H73 0.9500
C74 C75 1.379(8)
C74 H74 0.9500
C75 C76 1.384(7)
C75 H75 0.9500
C76 H76 0.9500
C77 C78 1.537(6)
C77 H77A 0.9900
C77 H77B 0.9900
C78 H78A 0.9900
C78 H78B 0.9900
C79 H79A 0.9800
C79 H79B 0.9800
C79 H79C 0.9800
C80 H80A 0.9800
C80 H80B 0.9800
C80 H80C 0.9800
C81 C82 1.386(7)
C81 C86 1.405(6)
C82 C83 1.390(7)
C82 H82 0.9500
C83 C84 1.365(8)
C83 H83 0.9500
C84 C85 1.379(8)
C84 H84 0.9500
C85 C86 1.387(7)
C85 H85 0.9500
C86 H86 0.9500
C87 C88 1.385(7)
C87 C92 1.402(7)
C88 C89 1.396(8)
C88 H88 0.9500
C89 C90 1.383(10)
C89 H89 0.9500
C90 C91 1.360(9)
C90 H90 0.9500
C91 C92 1.378(8)
C91 H91 0.9500
C92 H92 0.9500
C93 C94 1.528(6)
C93 H93A 0.9900
C93 H93B 0.9900
C94 H94A 0.9900
C94 H94B 0.9900
C95 H95A 0.9800
C95 H95B 0.9800
C95 H95C 0.9800
C96 H96A 0.9800
C96 H96B 0.9800
C96 H96C 0.9800
C97 C102 1.385(7)
C97 C98 1.394(7)
C98 C99 1.385(7)
C98 H98 0.9500
C99 C100 1.396(8)
C99 H99 0.9500
C100 C101 1.375(8)
C100 H100 0.9500
C101 C102 1.386(7)
C101 H101 0.9500
C102 H102 0.9500
C103 C108 1.382(7)
C103 C104 1.394(7)
C104 C105 1.374(8)
C104 H104 0.9500
C105 C106 1.375(9)
C105 H105 0.9500
C106 C107 1.366(10)
C106 H106 0.9500
C107 C108 1.399(8)
C107 H107 0.9500
C108 H108 0.9500
C109 C110 1.541(7)
C109 H10A 0.9900
C109 H10B 0.9900
C110 H11A 0.9900
C110 H11B 0.9900
C111 H11C 0.9800
C111 H11D 0.9800
C111 H11E 0.9800
C112 H11F 0.9800
C112 H11G 0.9800
C112 H11H 0.9800
C113 C118 1.392(7)
C113 C114 1.399(6)
C114 C115 1.377(8)
C114 H114 0.9500
C115 C116 1.374(8)
C115 H115 0.9500
C116 C117 1.390(8)
C116 H116 0.9500
C117 C118 1.391(8)
C117 H117 0.9500
C118 H118 0.9500
C119 C124 1.383(8)
C119 C120 1.407(7)
C120 C121 1.385(8)
C120 H120 0.9500
C121 C122 1.385(11)
C121 H121 0.9500
C122 C123 1.377(11)
C122 H122 0.9500
C123 C124 1.396(9)
C123 H123 0.9500
C124 H124 0.9500
C125 C126 1.524(7)
C125 H12A 0.9900
C125 H12B 0.9900
C126 H12C 0.9900
C126 H12D 0.9900
C127 H12E 0.9800
C127 H12F 0.9800
C127 H12G 0.9800
C128 H12H 0.9800
C128 H12I 0.9800
C128 H12J 0.9800
Cl1 C129 1.768(6)
Cl2 C129 1.757(7)
Cl3 C129 1.770(6)
C129 H129 1.0000

loop_
_platon_squeeze_void_nr
_platon_squeeze_void_average_x
_platon_squeeze_void_average_y
_platon_squeeze_void_average_z
_platon_squeeze_void_volume
_platon_squeeze_void_count_electrons
_platon_squeeze_void_content
1 0.299 0.875 0.331 205 56 ' '
2 0.279 0.267 0.131 14 1 ' '
3 0.314 0.523 0.083 15 2 ' '
4 0.701 0.125 0.669 205 56 ' '
5 0.686 0.477 0.917 15 2 ' '
6 0.721 0.733 0.869 14 1 ' '
